data_1564645
loop_
_publ_author_name
'Riesinger, Christoph'
'Bal\'azs, G\'abor'
'Seidl, Michael'
'Scheer, Manfred'

_publ_section_title
;
 Substituted aromatic pentaphosphole ligands -- a journey across the
 p-block
;
_journal_name_full 'Chemical Science'
_journal_paper_doi 10.1039/D1SC04296C
_journal_year 2021
_chemical_formula_moiety 'C17 H22 Fe P5, Al C16 F36 O4'
_chemical_formula_sum 'C33 H22 Al F36 Fe O4 P5'
_chemical_formula_weight 1404.18
_space_group_crystal_system monoclinic
_space_group_IT_number 14
_space_group_name_Hall '-P 2yn'
_space_group_name_H-M_alt 'P 1 21/n 1'
_atom_sites_solution_hydrogens geom
_audit_creation_date 2021-03-05
_audit_creation_method
;
Olex2 1.3-alpha
(compiled 2020.11.12 svn.r5f609507 for OlexSys, GUI svn.r6272)
;
_audit_update_record
;
2021-05-13 deposited with the CCDC.	2021-09-03 downloaded from the CCDC.
;
_cell_angle_alpha 90
_cell_angle_beta 106.706(5)
_cell_angle_gamma 90
_cell_formula_units_Z 4
_cell_length_a 15.0993(7)
_cell_length_b 18.0632(8)
_cell_length_c 18.8351(10)
_cell_measurement_reflns_used 10149
_cell_measurement_temperature 123.00(10)
_cell_measurement_theta_max 74.3840
_cell_measurement_theta_min 2.9550
_cell_volume 4920.3(4)
_computing_cell_refinement 'CrysAlisPro 1.171.41.27a (Rigaku OD, 2019)'
_computing_data_collection 'CrysAlisPro 1.171.41.27a (Rigaku OD, 2019)'
_computing_data_reduction 'CrysAlisPro 1.171.41.27a (Rigaku OD, 2019)'
_computing_molecular_graphics 'Olex2 1.3-alpha (Dolomanov et al., 2009)'
_computing_publication_material 'Olex2 1.3-alpha (Dolomanov et al., 2009)'
_computing_structure_refinement 'SHELXL 2018/3 (Sheldrick, 2015)'
_computing_structure_solution 'SHELXT 2014/5 (Sheldrick, 2014)'
_diffrn_ambient_environment N~2~
_diffrn_ambient_temperature 123.0(1)
_diffrn_detector 'CCD plate'
_diffrn_detector_area_resol_mean 4.1818
_diffrn_detector_type TitanS2
_diffrn_measured_fraction_theta_full 0.996
_diffrn_measured_fraction_theta_max 0.947
_diffrn_measurement_details
;
List of Runs (angles in degrees, time in seconds):

  # Type    Start    End  Width  t~exp~   \w     \q     \k     \f   Frames
#--------------------------------------------------------------------------
  1  \w    -44.00  10.00   1.00   15.00    --  -44.33  57.00 -60.00   54
  2  \w   -107.00  19.00   1.00   15.00    --  -44.33   0.00  90.00  126
  3  \w     35.00  93.00   1.00   60.00    --  104.50 -61.00  90.00   58
  4  \w     43.00  93.00   1.00   60.00    --  104.50 -61.00 -90.00   50
  5  \w     86.00 173.00   1.00   60.00    --  104.50  45.00-120.00   87
  6  \w     42.00 111.00   1.00   60.00    --  104.50-125.00  60.00   69
  7  \w     35.00  93.00   1.00   60.00    --  104.50 -61.00  30.00   58
  8  \w     36.00  72.00   1.00   60.00    --  104.50 -45.00 120.00   36
  9  \w     36.00  72.00   1.00   60.00    --  104.50 -45.00 150.00   36
;
_diffrn_measurement_device 'four-circle diffractometer'
_diffrn_measurement_device_type 'GV50, TitanS2'
_diffrn_measurement_method '\w scans'
_diffrn_orient_matrix_type 'CrysAlisPro convention (1999,Acta A55,543-557)'
_diffrn_orient_matrix_UB_11 0.0785069000
_diffrn_orient_matrix_UB_12 -0.0217332000
_diffrn_orient_matrix_UB_13 -0.0191210000
_diffrn_orient_matrix_UB_21 0.0543590000
_diffrn_orient_matrix_UB_22 0.0156533000
_diffrn_orient_matrix_UB_23 0.0716068000
_diffrn_orient_matrix_UB_31 -0.0118959000
_diffrn_orient_matrix_UB_32 -0.0723769000
_diffrn_orient_matrix_UB_33 0.0213204000
_diffrn_radiation_monochromator mirror
_diffrn_radiation_probe x-ray
_diffrn_radiation_type 'Cu K\b'
_diffrn_radiation_wavelength 1.39222
_diffrn_reflns_av_R_equivalents 0.0306
_diffrn_reflns_av_unetI/netI 0.0437
_diffrn_reflns_Laue_measured_fraction_full 0.996
_diffrn_reflns_Laue_measured_fraction_max 0.947
_diffrn_reflns_limit_h_max 20
_diffrn_reflns_limit_h_min -20
_diffrn_reflns_limit_k_max 14
_diffrn_reflns_limit_k_min -24
_diffrn_reflns_limit_l_max 25
_diffrn_reflns_limit_l_min -20
_diffrn_reflns_number 26352
_diffrn_reflns_point_group_measured_fraction_full 0.996
_diffrn_reflns_point_group_measured_fraction_max 0.947
_diffrn_reflns_theta_full 56.650
_diffrn_reflns_theta_max 75.377
_diffrn_reflns_theta_min 2.999
_diffrn_source 'micro-focus sealed X-ray tube'
_diffrn_source_type 'GV50(Cu) X-ray Source'
_exptl_absorpt_coefficient_mu 4.279
_exptl_absorpt_correction_T_max 0.909
_exptl_absorpt_correction_T_min 0.436
_exptl_absorpt_correction_type gaussian
_exptl_absorpt_process_details
;
CrysAlisPro 1.171.41.27a (Rigaku Oxford Diffraction, 2019)
Numerical absorption correction based on gaussian integration over
			a multifaceted crystal model
Empirical absorption correction using spherical harmonics,
 implemented in SCALE3 ABSPACK scaling algorithm.
;
_exptl_crystal_colour 'clear dark red'
_exptl_crystal_colour_lustre clear
_exptl_crystal_colour_modifier dark
_exptl_crystal_colour_primary red
_exptl_crystal_density_diffrn 1.896
_exptl_crystal_description block
_exptl_crystal_F_000 2760
_exptl_crystal_size_max 0.318
_exptl_crystal_size_mid 0.285
_exptl_crystal_size_min 0.192
_refine_diff_density_max 0.612
_refine_diff_density_min -0.667
_refine_diff_density_rms 0.075
_refine_ls_extinction_method none
_refine_ls_goodness_of_fit_ref 1.087
_refine_ls_hydrogen_treatment constr
_refine_ls_matrix_type full
_refine_ls_number_parameters 1385
_refine_ls_number_reflns 13101
_refine_ls_number_restraints 608
_refine_ls_restrained_S_all 1.085
_refine_ls_R_factor_all 0.0667
_refine_ls_R_factor_gt 0.0559
_refine_ls_shift/su_max 0.002
_refine_ls_shift/su_mean 0.000
_refine_ls_structure_factor_coef Fsqd
_refine_ls_weighting_details 'w=1/[\s^2^(Fo^2^)+(0.0703P)^2^+4.0464P] where P=(Fo^2^+2Fc^2^)/3'
_refine_ls_weighting_scheme calc
_refine_ls_wR_factor_gt 0.1462
_refine_ls_wR_factor_ref 0.1640
_reflns_Friedel_coverage 0.000
_reflns_number_gt 10904
_reflns_number_total 13101
_reflns_threshold_expression 'I > 2\s(I)'
_cod_data_source_file d1sc04296c2.cif
_cod_data_source_block cr451_cub
_cod_database_code 1564645
_shelx_shelxl_version_number 2018/3
_chemical_oxdiff_formula 'C156 H180 Al4 F92 Fe4 O44 P20 '
_shelx_space_group_comment
;
The symmetry employed for this shelxl refinement is uniquely defined
by the following loop, which should always be used as a source of
symmetry information in preference to the above space-group names.
They are only intended as comments.
;
_shelx_estimated_absorpt_t_max 0.494
_shelx_estimated_absorpt_t_min 0.343
_reflns_odcompleteness_completeness 98.64
_reflns_odcompleteness_iscentric 1
_reflns_odcompleteness_theta 68.15
_olex2_refinement_description
;
1. Fixed Uiso
 At 1.2 times of:
  All C(H) groups, All C(H,H) groups
 At 1.5 times of:
  All C(H,H,H) groups
2. Restrained distances
 Al1-O3A \\sim Al1-O3B
 with sigma of 0.02
 C21A-C18 \\sim C21B-C18 \\sim C20B-C18 \\sim C20A-C18 \\sim C19-C18
 with sigma of 0.02
 F26B-C29B \\sim F25B-C29B \\sim F25C-C29C \\sim F27C-C29C \\sim F26C-C29C
\\sim F27B-C29B
 with sigma of 0.02
 C9B-C8B \\sim C9A-C8A \\sim C12A-C8A \\sim C12B-C8B \\sim C11B-C12B \\sim
C11A-C12A \\sim C10A-C11A ~
 C11B-C10B \\sim C10A-C9A \\sim C10B-C9B
 with sigma of 0.02
 F20B-C27B \\sim F19B-C27B \\sim F21B-C27B \\sim F21C-C27C \\sim F19C-C27C
\\sim F20C-C27C
 with sigma of 0.02
 F24A-C28A \\sim F23A-C28A \\sim F22A-C28A
 with sigma of 0.02
 F14B-C24 \\sim F14A-C24 \\sim F15B-C24 \\sim F15A-C24
 with sigma of 0.02
 F31A-C32A \\sim F33A-C32A \\sim F32A-C32A
 with sigma of 0.02
3. Uiso/Uaniso restraints and constraints
C29A \\sim C29C \\sim C29B \\sim C26 \\sim C28B \\sim C28C \\sim C28A \\sim
C27B \\sim C27C \\sim C27A: within 1.9A with sigma of 0.01 and sigma for
terminal atoms of 0.02 within 1.9A
C33B \\sim C33A \\sim C30 \\sim C31B \\sim C31A \\sim C32B \\sim C32A: within
1.9A with sigma of 0.01 and sigma for terminal atoms of 0.02 within 1.9A
F21C \\sim C27C \\sim F20A: within 1.9A with sigma of 0.01 and sigma for
terminal atoms of 0.02 within 1.9A
C29B \\sim C29C \\sim F25C \\sim F25B: within 1.9A with sigma of 0.01 and sigma
for terminal atoms of 0.02 within 1.9A
C21A \\sim C21B \\sim F7A \\sim F7B \\sim F8A \\sim F8B \\sim F9B \\sim F9A:
within 1.9A with sigma of 0.01 and sigma for terminal atoms of 0.02 within 1.9A
C7B \\sim C2B \\sim C3B \\sim C4B \\sim C5B \\sim C6B \\sim C1B: within 1.9A
with sigma of 0.005 and sigma for terminal atoms of 0.02 within 1.9A
C10B \\sim C16B \\sim C11B \\sim C15B \\sim C9B \\sim C14B \\sim C8B \\sim C13B
\\sim C12B \\sim C17B \\sim C12A: within 1.9A with sigma of 0.005 and sigma for
terminal atoms of 0.02 within 1.9A
C24 \\sim F13: within 1.9A with sigma of 0.01 and sigma for terminal atoms of
0.02 within 1.9A
F15B \\sim F15A \\sim C24: within 1.9A with sigma of 0.01 and sigma for
terminal atoms of 0.02 within 1.9A
F22C \\sim C28C \\sim F24C \\sim F23C: within 1.9A with sigma of 0.01 and sigma
for terminal atoms of 0.02 within 1.9A
4. Others
 Fixed Sof: P5A(0.93) P4A(0.93) P1A(0.93) P3A(0.93) P2A(0.93) F16A(0.75)
 F32B(0.75) F15A(0.75) F14A(0.75) F17A(0.75) F18A(0.75) F8A(0.71) F31B(0.75)
 F33B(0.75) F7A(0.71) C8A(0.68) F4A(0.71) C12A(0.68) F6A(0.71) F9A(0.71)
 F5A(0.71) C9A(0.68) C2A(0.93) C11A(0.68) C25A(0.75) C3A(0.93) H3A(0.93)
 C32B(0.75) C10A(0.68) C7A(0.93) H7A(0.93) C13A(0.68) H13A(0.68) H13B(0.68)
 H13C(0.68) C1A(0.93) H1AA(0.93) H1AB(0.93) C21A(0.71) C17A(0.68) H17A(0.68)
 H17B(0.68) H17C(0.68) C20A(0.71) C4A(0.93) H4A(0.93) C16A(0.68) H16A(0.68)
 H16B(0.68) H16C(0.68) C15A(0.68) H15A(0.68) H15B(0.68) H15C(0.68) C14A(0.68)
 H14A(0.68) H14B(0.68) H14C(0.68) C5A(0.93) H5A(0.93) C6A(0.93) H6A(0.93)
 F31A(0.25) F36A(0.25) F35A(0.25) F33A(0.25) F32A(0.25) F34A(0.25) F30A(0.25)
 F28A(0.25) F29A(0.25) C33A(0.25) C32A(0.25) C31A(0.25) O3A(0.73) F20B(0.37)
 F23B(0.37) F26B(0.37) F25B(0.37) F22B(0.37) F19B(0.37) C27A(0.24) F24B(0.37)
 C29B(0.37) C28B(0.37) F21B(0.37) F27B(0.37) O3B(0.27) F20A(0.24) F23A(0.24)
 F26A(0.24) F25A(0.24) F22A(0.24) F19A(0.24) F24A(0.24) C29A(0.24) C28A(0.24)
 F21A(0.24) F27A(0.24) C27B(0.37) C28C(0.39) F24C(0.39) F23C(0.39) F22C(0.39)
 F21C(0.39) C27C(0.39) F20C(0.39) F19C(0.39) C29C(0.39) F27C(0.39) F25C(0.39)
 F26C(0.39) C8B(0.32) C12B(0.32) C9B(0.32) C11B(0.32) C10B(0.32) C13B(0.32)
 H13D(0.32) H13E(0.32) H13F(0.32) C17B(0.32) H17D(0.32) H17E(0.32) H17F(0.32)
 C16B(0.32) H16D(0.32) H16E(0.32) H16F(0.32) C15B(0.32) H15D(0.32) H15E(0.32)
 H15F(0.32) C14B(0.32) H14D(0.32) H14E(0.32) H14F(0.32) P1B(0.07) P2B(0.07)
 P5B(0.07) P4B(0.07) P3B(0.07) F16B(0.25) F15B(0.25) F14B(0.25) F17B(0.25)
 F18B(0.25) C25B(0.25) F8B(0.29) F7B(0.29) F4B(0.29) F6B(0.29) F9B(0.29)
 F5B(0.29) C21B(0.29) C20B(0.29) F36B(0.75) F35B(0.75) F34B(0.75) F29B(0.75)
 F30B(0.75) F28B(0.75) C33B(0.75) C31B(0.75) C1B(0.07) H1BA(0.07) H1BB(0.07)
 C2B(0.07) C7B(0.07) H7B(0.07) C6B(0.07) H6B(0.07) C5B(0.07) H5B(0.07)
 C4B(0.07) H4B(0.07) C3B(0.07) H3B(0.07) O4B(0.75) O4A(0.25)
5.a Secondary CH2 refined with riding coordinates:
 C1A(H1AA,H1AB), C1B(H1BA,H1BB)
5.b Aromatic/amide H refined with riding coordinates:
 C3A(H3A), C7A(H7A), C4A(H4A), C5A(H5A), C6A(H6A), C7B(H7B), C6B(H6B),
 C5B(H5B), C4B(H4B), C3B(H3B)
5.c Fitted hexagon refined as free rotating group:
 C2B(C7B,C6B,C5B,C4B,C3B)
5.d Idealised Me refined as rotating group:
 C13A(H13A,H13B,H13C), C17A(H17A,H17B,H17C), C16A(H16A,H16B,H16C), C15A(H15A,
 H15B,H15C), C14A(H14A,H14B,H14C), C13B(H13D,H13E,H13F), C17B(H17D,H17E,H17F),
 C16B(H16D,H16E,H16F), C15B(H15D,H15E,H15F), C14B(H14D,H14E,H14F)
;
_olex2_submission_special_instructions 'No special instructions were received'
_oxdiff_exptl_absorpt_empirical_details
;
Empirical correction (ABSPACK) includes:
- Absorption correction using spherical harmonics
- Frame scaling
;
_oxdiff_exptl_absorpt_empirical_full_max 1.346
_oxdiff_exptl_absorpt_empirical_full_min 0.728

loop_
_space_group_symop_operation_xyz
'x, y, z'
'-x+1/2, y+1/2, -z+1/2'
'-x, -y, -z'
'x-1/2, -y-1/2, z-1/2'

loop_
_atom_site_label
_atom_site_type_symbol
_atom_site_fract_x
_atom_site_fract_y
_atom_site_fract_z
_atom_site_U_iso_or_equiv
_atom_site_adp_type
_atom_site_occupancy
_atom_site_site_symmetry_order
_atom_site_calc_flag
_atom_site_refinement_flags_posn
_atom_site_refinement_flags_adp
_atom_site_refinement_flags_occupancy
_atom_site_disorder_assembly
_atom_site_disorder_group
Fe1 Fe 1.22432(3) 0.92392(2) 0.53475(2) 0.03124(10) Uani 1 1 d . . . . .
Al1 Al 0.79708(5) 0.64843(4) 0.60427(4) 0.02626(15) Uani 1 1 d D . . . .
P5A P 1.07138(6) 0.88884(5) 0.52719(7) 0.04199(19) Uani 0.93 1 d . . P A 1
P4A P 1.13057(6) 0.96844(5) 0.60847(5) 0.04384(19) Uani 0.93 1 d . . P A 1
P1A P 1.09768(8) 0.93746(7) 0.43443(6) 0.0442(2) Uani 0.93 1 d . . P A 1
P3A P 1.20162(7) 1.04995(5) 0.56426(7) 0.0508(2) Uani 0.93 1 d . . P A 1
P2A P 1.19135(8) 1.02545(6) 0.45269(7) 0.0522(3) Uani 0.93 1 d . . P A 1
F10 F 0.8349(2) 0.36917(11) 0.67582(15) 0.0694(7) Uani 1 1 d . . . . .
F11 F 0.93126(16) 0.45060(14) 0.66144(17) 0.0693(7) Uani 1 1 d . . . . .
F13 F 0.61724(15) 0.51515(15) 0.62307(18) 0.0727(7) Uani 1 1 d . U . . .
F12 F 0.8260(2) 0.40951(15) 0.56800(15) 0.0759(8) Uani 1 1 d . . . . .
O2 O 0.80770(15) 0.55533(12) 0.62213(15) 0.0475(5) Uani 1 1 d . . . . .
O1 O 0.68440(14) 0.67384(12) 0.59465(15) 0.0481(5) Uani 1 1 d . . . . .
F2 F 0.5879(2) 0.85259(13) 0.55391(18) 0.0790(8) Uani 1 1 d . . . . .
F16A F 0.7545(3) 0.56972(19) 0.74080(19) 0.0538(8) Uani 0.75 1 d . . P B 1
F3 F 0.6115(3) 0.77848(19) 0.47154(17) 0.0959(10) Uani 1 1 d . . . . .
F32B F 0.7364(5) 0.7321(4) 0.3858(5) 0.079(2) Uani 0.75 1 d . . P C 2
F15A F 0.6610(4) 0.4846(4) 0.5295(2) 0.0726(14) Uani 0.75 1 d D U P D 1
F14A F 0.6564(4) 0.4032(2) 0.6125(3) 0.0698(12) Uani 0.75 1 d D . P D 1
F17A F 0.8754(3) 0.5022(3) 0.7703(2) 0.0632(10) Uani 0.75 1 d . . P B 1
F18A F 0.7411(3) 0.4534(2) 0.7559(2) 0.0638(9) Uani 0.75 1 d . . P B 1
F1 F 0.72430(19) 0.80992(15) 0.5636(3) 0.0999(12) Uani 1 1 d . . . . .
F8A F 0.5247(3) 0.6519(3) 0.4922(4) 0.0747(14) Uani 0.71 1 d . U P E 1
F31B F 0.7490(2) 0.6249(2) 0.33818(16) 0.0671(9) Uani 0.75 1 d . . P C 2
F33B F 0.6837(2) 0.6342(2) 0.42548(19) 0.0685(9) Uani 0.75 1 d . . P C 2
F7A F 0.4974(4) 0.6500(4) 0.5987(4) 0.0853(19) Uani 0.71 1 d . U P E 1
C8A C 1.3348(8) 0.8822(6) 0.5034(6) 0.0341(16) Uani 0.68 1 d D . P A 1
F4A F 0.6976(3) 0.7982(3) 0.6922(3) 0.0803(14) Uani 0.71 1 d . . P F 1
C18 C 0.61919(19) 0.72493(16) 0.58850(17) 0.0387(6) Uani 1 1 d D . . . .
C12A C 1.3683(7) 0.9296(4) 0.5658(4) 0.0330(11) Uani 0.68 1 d D U P A 1
F6A F 0.5502(4) 0.7880(3) 0.6701(3) 0.0876(14) Uani 0.71 1 d . . P F 1
F9A F 0.4593(3) 0.7442(3) 0.5290(4) 0.0892(17) Uani 0.71 1 d . U P E 1
C23 C 0.8450(3) 0.43020(19) 0.6387(2) 0.0519(8) Uani 1 1 d . . . . .
F5A F 0.6406(4) 0.6960(3) 0.7138(3) 0.0893(16) Uani 0.71 1 d . . P F 1
C9A C 1.2848(3) 0.8223(3) 0.5253(4) 0.0358(10) Uani 0.68 1 d D . P A 1
C19 C 0.6359(3) 0.7928(2) 0.5439(3) 0.0608(10) Uani 1 1 d D . . . .
C2A C 0.9868(3) 0.9042(2) 0.29517(19) 0.0516(9) Uani 0.93 1 d . . P A 1
C11A C 1.3416(3) 0.8998(3) 0.6267(3) 0.0362(10) Uani 0.68 1 d D . P A 1
C25A C 0.7872(6) 0.5045(4) 0.7294(5) 0.0422(14) Uani 0.75 1 d . . P B 1
C3A C 0.9069(4) 0.8677(3) 0.2979(2) 0.0637(12) Uani 0.93 1 d . . P A 1
H3A H 0.910921 0.829123 0.333069 0.076 Uiso 0.93 1 calc R U P A 1
C32B C 0.7522(5) 0.6590(4) 0.4020(3) 0.0519(12) Uani 0.75 1 d . U P C 2
C24 C 0.6776(3) 0.4744(2) 0.6006(2) 0.0590(9) Uani 1 1 d D U . . .
C10A C 1.2897(3) 0.8347(3) 0.6014(3) 0.0375(10) Uani 0.68 1 d D . P A 1
C7A C 0.9802(5) 0.9602(3) 0.2444(3) 0.0738(15) Uani 0.93 1 d . . P A 1
H7A H 1.033622 0.986894 0.242451 0.089 Uiso 0.93 1 calc R U P A 1
C13A C 1.3555(5) 0.8916(4) 0.4305(4) 0.0475(16) Uani 0.68 1 d . . P A 1
H13A H 1.354034 0.944316 0.417990 0.071 Uiso 0.68 1 calc R U P A 1
H13B H 1.308942 0.865123 0.391712 0.071 Uiso 0.68 1 calc R U P A 1
H13C H 1.416909 0.871433 0.434207 0.071 Uiso 0.68 1 calc R U P A 1
C1A C 1.0774(3) 0.8827(3) 0.3481(2) 0.0665(13) Uani 0.93 1 d . . P A 1
H1AA H 1.127824 0.891895 0.325245 0.080 Uiso 0.93 1 calc R U P A 1
H1AB H 1.077070 0.829230 0.359621 0.080 Uiso 0.93 1 calc R U P A 1
C21A C 0.5231(7) 0.6919(9) 0.5483(10) 0.070(3) Uani 0.71 1 d D U P E 1
C17A C 1.4319(4) 0.9949(4) 0.5724(3) 0.0421(11) Uani 0.68 1 d . . P A 1
H17A H 1.496218 0.978203 0.590712 0.063 Uiso 0.68 1 calc R U P A 1
H17B H 1.419177 1.030905 0.607099 0.063 Uiso 0.68 1 calc R U P A 1
H17C H 1.421758 1.018049 0.523651 0.063 Uiso 0.68 1 calc R U P A 1
C20A C 0.6283(5) 0.7515(6) 0.6686(4) 0.065(2) Uani 0.71 1 d D . P F 1
C4A C 0.8223(4) 0.8863(4) 0.2508(3) 0.0839(17) Uani 0.93 1 d . . P A 1
H4A H 0.768121 0.861444 0.254001 0.101 Uiso 0.93 1 calc R U P A 1
C16A C 1.3679(4) 0.9275(4) 0.7048(3) 0.0589(15) Uani 0.68 1 d . . P A 1
H16A H 1.378054 0.981080 0.705164 0.088 Uiso 0.68 1 calc R U P A 1
H16B H 1.424826 0.902894 0.733468 0.088 Uiso 0.68 1 calc R U P A 1
H16C H 1.318076 0.916575 0.726999 0.088 Uiso 0.68 1 calc R U P A 1
C15A C 1.2506(4) 0.7823(4) 0.6465(5) 0.072(2) Uani 0.68 1 d . . P A 1
H15A H 1.238670 0.809004 0.688094 0.108 Uiso 0.68 1 calc R U P A 1
H15B H 1.294916 0.742300 0.665532 0.108 Uiso 0.68 1 calc R U P A 1
H15C H 1.192578 0.761287 0.615242 0.108 Uiso 0.68 1 calc R U P A 1
C14A C 1.2414(4) 0.7591(3) 0.4781(5) 0.0602(16) Uani 0.68 1 d . . P A 1
H14A H 1.229041 0.772781 0.425824 0.090 Uiso 0.68 1 calc R U P A 1
H14B H 1.183181 0.746274 0.488284 0.090 Uiso 0.68 1 calc R U P A 1
H14C H 1.283273 0.716504 0.489040 0.090 Uiso 0.68 1 calc R U P A 1
C5A C 0.8163(5) 0.9395(4) 0.2005(3) 0.097(2) Uani 0.93 1 d . . P A 1
H5A H 0.757644 0.951503 0.167289 0.117 Uiso 0.93 1 calc R U P A 1
C6A C 0.8935(6) 0.9773(4) 0.1958(3) 0.096(2) Uani 0.93 1 d . . P A 1
H6A H 0.888044 1.014884 0.159522 0.115 Uiso 0.93 1 calc R U P A 1
F31A F 0.7640(16) 0.7461(14) 0.3914(19) 0.079(6) Uani 0.25 1 d D . P C 1
F36A F 0.9391(16) 0.5618(14) 0.5428(11) 0.067(5) Uani 0.25 1 d . . P C 1
F35A F 0.8375(14) 0.5335(9) 0.4332(9) 0.098(5) Uani 0.25 1 d . . P C 1
F33A F 0.8224(9) 0.6673(8) 0.3380(4) 0.084(4) Uani 0.25 1 d D . P C 1
F32A F 0.7047(8) 0.6376(6) 0.3762(6) 0.069(3) Uani 0.25 1 d D . P C 1
F34A F 0.9675(9) 0.5938(7) 0.4378(8) 0.084(4) Uani 0.25 1 d . . P C 1
F30A F 0.8836(6) 0.7847(4) 0.5127(5) 0.0525(18) Uani 0.25 1 d . . P C 1
F28A F 0.9557(7) 0.7425(8) 0.4365(6) 0.070(3) Uani 0.25 1 d . . P C 1
F29A F 0.9926(6) 0.7050(6) 0.5490(5) 0.059(2) Uani 0.25 1 d . . P C 1
C33A C 0.9005(14) 0.5862(13) 0.4720(11) 0.049(3) Uani 0.25 1 d . U P C 1
C32A C 0.7824(10) 0.6762(10) 0.3906(9) 0.050(3) Uani 0.25 1 d D U P C 1
C31A C 0.9198(10) 0.7246(9) 0.4914(8) 0.050(2) Uani 0.25 1 d . U P C 1
O3A O 0.8649(3) 0.6967(2) 0.6792(2) 0.0342(7) Uani 0.73 1 d D . P G 1
F20B F 1.0079(18) 0.6074(8) 0.7073(12) 0.091(8) Uani 0.37 1 d D . P G 2
F23B F 0.8698(17) 0.7528(14) 0.8004(8) 0.055(4) Uani 0.37 1 d . . P G 2
F26B F 0.9279(10) 0.8167(10) 0.6205(8) 0.047(3) Uani 0.37 1 d D . P G 2
F25B F 1.0577(10) 0.8153(10) 0.7067(14) 0.057(4) Uani 0.37 1 d D U P G 2
F22B F 1.0061(13) 0.7981(7) 0.8291(11) 0.059(3) Uani 0.37 1 d . . P G 2
F19B F 1.0993(6) 0.6863(6) 0.7823(7) 0.064(3) Uani 0.37 1 d D . P G 2
C27A C 1.004(2) 0.667(2) 0.7595(18) 0.045(3) Uani 0.24 1 d . U P G 1
F24B F 0.8892(5) 0.8428(4) 0.7487(4) 0.0558(15) Uani 0.37 1 d . . P G 2
C29B C 0.9878(6) 0.7722(5) 0.6677(5) 0.0445(16) Uani 0.37 1 d D U P G 2
C28B C 0.9266(6) 0.7794(5) 0.7782(5) 0.0456(16) Uani 0.37 1 d . U P G 2
F21B F 0.9840(12) 0.6363(7) 0.8129(7) 0.064(3) Uani 0.37 1 d D . P G 2
F27B F 1.0264(6) 0.7283(5) 0.6285(5) 0.0582(19) Uani 0.37 1 d D . P G 2
O3B O 0.8818(7) 0.7059(5) 0.6581(5) 0.0309(18) Uani 0.27 1 d D . P G 2
F20A F 1.0410(13) 0.6289(10) 0.7075(10) 0.063(4) Uani 0.24 1 d . U P G 1
F23A F 0.8134(6) 0.6895(6) 0.7721(4) 0.054(2) Uani 0.24 1 d D . P G 1
F26A F 0.9363(11) 0.8446(6) 0.6753(7) 0.070(4) Uani 0.24 1 d . . P G 1
F25A F 1.0295(7) 0.8268(5) 0.7847(5) 0.063(3) Uani 0.24 1 d . . P G 1
F22A F 0.9282(8) 0.7414(7) 0.8507(5) 0.064(3) Uani 0.24 1 d D . P G 1
F19A F 1.0788(11) 0.6819(12) 0.8142(8) 0.065(4) Uani 0.24 1 d . . P G 1
F24A F 0.8371(7) 0.8047(6) 0.7646(6) 0.063(2) Uani 0.24 1 d D . P G 1
C29A C 0.9905(10) 0.7947(8) 0.7192(9) 0.044(2) Uani 0.24 1 d . U P G 1
C28A C 0.8795(11) 0.7399(7) 0.7804(9) 0.041(3) Uani 0.24 1 d D U P G 1
F21A F 0.9636(9) 0.6054(6) 0.7852(6) 0.068(3) Uani 0.24 1 d . . P G 1
F27A F 1.0607(10) 0.7764(10) 0.6900(7) 0.082(5) Uani 0.24 1 d . . P G 1
C27B C 1.0131(12) 0.6610(12) 0.7567(11) 0.046(3) Uani 0.37 1 d D U P G 2
C28C C 0.9575(6) 0.7275(5) 0.7959(4) 0.0413(14) Uani 0.39 1 d . U P G 3
F24C F 0.8796(16) 0.7458(11) 0.8180(7) 0.045(3) Uani 0.39 1 d . U P G 3
F23C F 0.9801(11) 0.6610(7) 0.8287(7) 0.063(3) Uani 0.39 1 d . U P G 3
F22C F 1.0234(10) 0.7732(7) 0.8343(9) 0.064(3) Uani 0.39 1 d . U P G 3
F21C F 1.0123(11) 0.6073(7) 0.7093(6) 0.047(3) Uani 0.39 1 d D U P G 3
C27C C 1.0326(5) 0.6774(5) 0.7022(4) 0.0442(15) Uani 0.39 1 d D U P G 3
F20C F 1.0421(5) 0.6896(5) 0.6350(4) 0.0583(18) Uani 0.39 1 d D . P G 3
F19C F 1.1114(7) 0.6917(9) 0.7506(5) 0.066(3) Uani 0.39 1 d D . P G 3
C29C C 0.9568(7) 0.8057(7) 0.6838(5) 0.0470(17) Uani 0.39 1 d D U P G 3
F27C F 0.9239(14) 0.8020(10) 0.6107(8) 0.063(5) Uani 0.39 1 d D . P G 3
F25C F 1.0424(10) 0.8315(9) 0.7039(15) 0.060(4) Uani 0.39 1 d D U P G 3
F26C F 0.9054(6) 0.8508(4) 0.7116(6) 0.070(2) Uani 0.39 1 d D . P G 3
C26 C 0.9453(2) 0.72474(17) 0.71806(16) 0.0393(6) Uani 1 1 d . U . . .
C8B C 1.342(2) 0.8911(14) 0.5006(14) 0.037(2) Uani 0.32 1 d D U P A 2
C12B C 1.3715(15) 0.9160(11) 0.5758(11) 0.0364(19) Uani 0.32 1 d D U P A 2
C9B C 1.2833(9) 0.8285(7) 0.4941(7) 0.041(2) Uani 0.32 1 d D U P A 2
C11B C 1.3258(9) 0.8726(8) 0.6178(7) 0.0408(17) Uani 0.32 1 d D U P A 2
C10B C 1.2751(8) 0.8182(7) 0.5673(8) 0.0449(19) Uani 0.32 1 d D U P A 2
C13B C 1.3743(15) 0.9223(11) 0.4399(12) 0.066(4) Uani 0.32 1 d . U P A 2
H13D H 1.327213 0.914041 0.392453 0.099 Uiso 0.32 1 calc R U P A 2
H13E H 1.432071 0.898069 0.439027 0.099 Uiso 0.32 1 calc R U P A 2
H13F H 1.385008 0.975608 0.447768 0.099 Uiso 0.32 1 calc R U P A 2
C17B C 1.4300(14) 0.9766(11) 0.6000(13) 0.077(5) Uani 0.32 1 d . U P A 2
H17D H 1.436977 1.004017 0.557014 0.116 Uiso 0.32 1 calc R U P A 2
H17E H 1.490658 0.959154 0.629958 0.116 Uiso 0.32 1 calc R U P A 2
H17F H 1.403280 1.009269 0.630022 0.116 Uiso 0.32 1 calc R U P A 2
C16B C 1.3381(14) 0.8696(15) 0.6947(10) 0.105(6) Uani 0.32 1 d . U P A 2
H16D H 1.344877 0.919942 0.715027 0.157 Uiso 0.32 1 calc R U P A 2
H16E H 1.393833 0.840903 0.718536 0.157 Uiso 0.32 1 calc R U P A 2
H16F H 1.284272 0.845888 0.704218 0.157 Uiso 0.32 1 calc R U P A 2
C15B C 1.2256(14) 0.7476(10) 0.5876(15) 0.099(5) Uani 0.32 1 d . U P A 2
H15D H 1.194414 0.760838 0.624796 0.149 Uiso 0.32 1 calc R U P A 2
H15E H 1.271654 0.709003 0.607515 0.149 Uiso 0.32 1 calc R U P A 2
H15F H 1.179920 0.729065 0.542927 0.149 Uiso 0.32 1 calc R U P A 2
C14B C 1.2496(10) 0.7769(9) 0.4297(12) 0.080(5) Uani 0.32 1 d . U P A 2
H14D H 1.195187 0.750020 0.434437 0.120 Uiso 0.32 1 calc R U P A 2
H14E H 1.298627 0.741459 0.429230 0.120 Uiso 0.32 1 calc R U P A 2
H14F H 1.233083 0.805290 0.383480 0.120 Uiso 0.32 1 calc R U P A 2
P1B P 1.1708(6) 1.0040(6) 0.5922(6) 0.036(2) Uani 0.07 1 d . . P A 2
P2B P 1.0897(7) 0.9111(7) 0.5625(8) 0.0342(19) Uani 0.07 1 d . . P A 2
P5B P 1.2272(10) 1.0484(7) 0.5122(9) 0.052(3) Uani 0.07 1 d . . P A 2
P4B P 1.1507(9) 0.9900(8) 0.4193(7) 0.048(3) Uani 0.07 1 d . . P A 2
P3B P 1.0716(9) 0.9108(10) 0.4499(7) 0.047(3) Uani 0.07 1 d . . P A 2
F16B F 0.7225(8) 0.5456(6) 0.7452(6) 0.054(2) Uani 0.25 1 d . . P B 2
F15B F 0.6834(13) 0.5039(10) 0.5333(7) 0.085(5) Uani 0.25 1 d D U P D 2
F14B F 0.6649(10) 0.4062(6) 0.5748(9) 0.079(4) Uani 0.25 1 d D . P D 2
F17B F 0.8425(10) 0.4784(8) 0.7790(7) 0.068(3) Uani 0.25 1 d . . P B 2
F18B F 0.7046(10) 0.4296(7) 0.7297(10) 0.078(4) Uani 0.25 1 d . . P B 2
C22 C 0.7780(2) 0.49300(14) 0.64680(16) 0.0350(5) Uani 1 1 d . . . . .
C25B C 0.765(2) 0.4853(12) 0.7284(18) 0.050(6) Uani 0.25 1 d . . P B 2
F8B F 0.5613(8) 0.6452(7) 0.4835(6) 0.064(3) Uani 0.29 1 d . U P E 2
F7B F 0.4918(12) 0.6335(9) 0.5676(10) 0.084(4) Uani 0.29 1 d . U P E 2
F4B F 0.6436(14) 0.8015(9) 0.6931(7) 0.124(7) Uani 0.29 1 d . . P E 2
F6B F 0.4933(8) 0.7721(7) 0.6367(7) 0.085(4) Uani 0.29 1 d . . P E 2
F9B F 0.4699(8) 0.7321(7) 0.4924(6) 0.071(3) Uani 0.29 1 d . U P E 2
F5B F 0.5830(10) 0.6878(8) 0.7002(7) 0.088(4) Uani 0.29 1 d . . P E 2
C21B C 0.5331(19) 0.685(3) 0.537(3) 0.073(4) Uani 0.29 1 d D U P E 2
C20B C 0.5840(18) 0.7461(12) 0.6565(10) 0.067(5) Uani 0.29 1 d D . P E 2
F36B F 0.9411(7) 0.5512(6) 0.5226(4) 0.085(2) Uani 0.75 1 d . . P C 2
F35B F 0.8033(4) 0.52085(18) 0.4579(2) 0.0709(11) Uani 0.75 1 d . . P C 2
F34B F 0.9059(3) 0.5484(2) 0.4040(2) 0.0779(11) Uani 0.75 1 d . . P C 2
F29B F 0.9103(4) 0.7664(2) 0.4584(2) 0.0970(17) Uani 0.75 1 d . . P C 2
F30B F 0.9167(3) 0.6918(2) 0.37068(17) 0.0820(12) Uani 0.75 1 d . . P C 2
F28B F 1.0046(2) 0.6745(4) 0.4808(2) 0.1054(18) Uani 0.75 1 d . . P C 2
C33B C 0.8722(5) 0.5634(5) 0.4604(4) 0.0540(15) Uani 0.75 1 d . U P C 2
C31B C 0.9216(4) 0.6948(4) 0.4430(3) 0.0646(13) Uani 0.75 1 d . U P C 2
C30 C 0.8461(2) 0.6497(2) 0.46332(16) 0.0430(6) Uani 1 1 d . U . . .
C1B C 1.215(3) 1.024(2) 0.690(2) 0.040(5) Uani 0.07 1 d . U P A 2
H1BA H 1.244342 0.978719 0.716072 0.048 Uiso 0.07 1 calc R U P A 2
H1BB H 1.263706 1.062369 0.697140 0.048 Uiso 0.07 1 calc R U P A 2
C2B C 1.1445(17) 1.0497(15) 0.7237(17) 0.041(4) Uani 0.07 1 d G U P A 2
C7B C 1.088(2) 0.9974(12) 0.7431(18) 0.041(4) Uani 0.07 1 d G U P A 2
H7B H 1.101708 0.946171 0.741806 0.049 Uiso 0.07 1 calc R U P A 2
C6B C 1.0115(19) 1.0201(14) 0.765(2) 0.042(5) Uani 0.07 1 d G U P A 2
H6B H 0.972924 0.984340 0.777829 0.050 Uiso 0.07 1 calc R U P A 2
C5B C 0.9914(17) 1.0950(16) 0.7665(18) 0.042(4) Uani 0.07 1 d G U P A 2
H5B H 0.939164 1.110510 0.781084 0.051 Uiso 0.07 1 calc R U P A 2
C4B C 1.048(2) 1.1473(12) 0.7470(18) 0.043(4) Uani 0.07 1 d G U P A 2
H4B H 1.034189 1.198512 0.748316 0.051 Uiso 0.07 1 calc R U P A 2
C3B C 1.1244(19) 1.1246(13) 0.726(2) 0.041(4) Uani 0.07 1 d G U P A 2
H3B H 1.162974 1.160345 0.712292 0.049 Uiso 0.07 1 calc R U P A 2
O4B O 0.8402(2) 0.66762(17) 0.52908(16) 0.0361(6) Uani 0.75 1 d . . P C 2
O4A O 0.7948(6) 0.6586(5) 0.5170(4) 0.0301(15) Uani 0.25 1 d . . P C 1

loop_
_atom_site_aniso_label
_atom_site_aniso_U_11
_atom_site_aniso_U_22
_atom_site_aniso_U_33
_atom_site_aniso_U_23
_atom_site_aniso_U_13
_atom_site_aniso_U_12
Fe1 0.02345(18) 0.02984(19) 0.0421(2) 0.00582(15) 0.01208(15) 0.00244(13)
Al1 0.0221(3) 0.0258(3) 0.0286(3) 0.0009(2) 0.0036(2) -0.0001(2)
P5A 0.0282(4) 0.0408(4) 0.0590(6) -0.0044(4) 0.0159(4) -0.0036(3)
P4A 0.0376(4) 0.0500(5) 0.0471(4) -0.0064(4) 0.0171(3) 0.0034(4)
P1A 0.0379(5) 0.0521(5) 0.0409(5) -0.0007(4) 0.0085(4) 0.0132(4)
P3A 0.0437(4) 0.0336(4) 0.0749(6) -0.0063(4) 0.0168(4) -0.0001(3)
P2A 0.0521(5) 0.0425(5) 0.0694(7) 0.0220(5) 0.0292(5) 0.0133(4)
F10 0.0986(19) 0.0330(9) 0.0805(16) 0.0147(10) 0.0318(14) 0.0147(11)
F11 0.0466(12) 0.0564(13) 0.1036(19) 0.0141(13) 0.0195(12) 0.0184(10)
F13 0.0374(10) 0.0716(15) 0.110(2) 0.0135(14) 0.0225(12) -0.0035(10)
F12 0.111(2) 0.0611(14) 0.0633(14) -0.0081(11) 0.0383(15) 0.0218(14)
O2 0.0372(10) 0.0301(9) 0.0772(16) 0.0153(10) 0.0197(10) 0.0037(8)
O1 0.0264(9) 0.0371(10) 0.0761(16) 0.0052(10) 0.0073(9) 0.0060(8)
F2 0.0829(18) 0.0437(12) 0.107(2) 0.0137(13) 0.0213(16) 0.0260(12)
F16A 0.074(2) 0.0448(18) 0.0503(15) -0.0056(13) 0.0303(16) 0.0026(15)
F3 0.138(3) 0.086(2) 0.0669(17) 0.0272(15) 0.0350(18) 0.022(2)
F32B 0.093(5) 0.079(3) 0.050(2) 0.012(3) -0.002(4) 0.042(4)
F15A 0.056(2) 0.098(4) 0.0478(19) -0.013(2) -0.0110(17) -0.022(2)
F14A 0.076(2) 0.0543(19) 0.079(3) -0.009(2) 0.021(2) -0.0354(17)
F17A 0.057(2) 0.082(3) 0.0411(16) 0.0002(17) -0.0006(14) -0.0013(18)
F18A 0.090(3) 0.055(2) 0.0568(19) 0.0071(16) 0.037(2) -0.0168(19)
F1 0.0538(14) 0.0480(13) 0.187(4) 0.0330(18) 0.0174(18) -0.0051(11)
F8A 0.040(2) 0.077(3) 0.090(3) -0.024(2) -0.010(2) 0.001(2)
F31B 0.0623(18) 0.101(3) 0.0330(12) -0.0131(14) 0.0063(12) -0.0011(18)
F33B 0.0375(14) 0.112(3) 0.0525(17) -0.0218(17) 0.0076(12) -0.0054(15)
F7A 0.044(2) 0.072(3) 0.150(6) 0.001(3) 0.044(3) -0.006(2)
C8A 0.017(2) 0.040(4) 0.045(3) -0.006(3) 0.0097(17) 0.002(2)
F4A 0.065(2) 0.080(3) 0.082(3) -0.044(2) 0.002(2) 0.019(2)
C18 0.0312(12) 0.0365(13) 0.0455(14) 0.0021(11) 0.0066(11) 0.0073(10)
C12A 0.0241(17) 0.039(3) 0.035(2) 0.0096(17) 0.0079(18) 0.005(2)
F6A 0.070(3) 0.105(3) 0.098(3) -0.017(3) 0.040(3) 0.039(3)
F9A 0.0307(16) 0.081(3) 0.140(5) -0.010(3) -0.001(3) 0.0204(16)
C23 0.064(2) 0.0376(15) 0.0561(19) 0.0033(13) 0.0205(16) 0.0111(15)
F5A 0.118(4) 0.102(4) 0.058(2) 0.015(2) 0.042(3) 0.039(4)
C9A 0.0253(18) 0.0248(19) 0.053(3) -0.002(2) 0.005(2) 0.0091(14)
C19 0.052(2) 0.0438(17) 0.080(3) 0.0130(17) 0.0082(18) 0.0112(15)
C2A 0.062(2) 0.056(2) 0.0355(15) -0.0052(14) 0.0116(15) 0.0202(18)
C11A 0.0240(19) 0.037(2) 0.046(2) 0.010(2) 0.0072(16) 0.0002(17)
C25A 0.056(4) 0.032(4) 0.041(2) 0.003(3) 0.018(2) -0.004(3)
C3A 0.087(3) 0.048(2) 0.048(2) -0.0078(17) 0.007(2) 0.005(2)
C32B 0.051(3) 0.070(3) 0.033(2) 0.003(2) 0.010(2) 0.011(3)
C24 0.0502(19) 0.055(2) 0.066(2) -0.0043(17) 0.0073(16) -0.0115(16)
C10A 0.032(2) 0.033(2) 0.046(2) 0.021(2) 0.0087(19) 0.0113(18)
C7A 0.091(4) 0.082(4) 0.056(2) 0.018(2) 0.033(2) 0.020(3)
C13A 0.037(3) 0.069(4) 0.037(2) -0.010(3) 0.0103(19) 0.011(3)
C1A 0.065(3) 0.082(3) 0.0468(19) -0.0171(19) 0.0057(18) 0.031(2)
C21A 0.029(3) 0.064(4) 0.108(6) 0.003(4) 0.006(3) 0.004(3)
C17A 0.030(2) 0.045(3) 0.053(3) 0.001(2) 0.013(2) -0.0103(19)
C20A 0.053(4) 0.075(5) 0.067(4) -0.008(3) 0.020(3) 0.027(4)
C4A 0.073(3) 0.088(4) 0.075(3) -0.037(3) -0.003(3) 0.000(3)
C16A 0.044(3) 0.099(5) 0.032(2) 0.007(3) 0.0090(19) 0.006(3)
C15A 0.047(3) 0.063(4) 0.107(5) 0.048(4) 0.024(3) 0.005(3)
C14A 0.036(2) 0.034(2) 0.106(5) -0.022(3) 0.012(3) -0.0015(19)
C5A 0.094(4) 0.123(5) 0.052(3) -0.017(3) -0.014(3) 0.041(4)
C6A 0.139(6) 0.097(4) 0.054(3) 0.028(3) 0.032(3) 0.062(4)
F31A 0.068(11) 0.098(13) 0.061(10) 0.010(7) 0.005(8) -0.009(8)
F36A 0.059(7) 0.093(12) 0.055(11) 0.033(8) 0.027(7) 0.018(7)
F35A 0.143(15) 0.085(9) 0.077(9) -0.040(8) 0.046(9) -0.045(9)
F33A 0.091(8) 0.138(11) 0.025(3) -0.009(5) 0.020(4) 0.002(7)
F32A 0.060(6) 0.089(7) 0.043(5) -0.014(5) -0.011(5) -0.018(5)
F34A 0.082(8) 0.089(8) 0.106(9) 0.004(7) 0.067(7) 0.032(7)
F30A 0.060(5) 0.043(4) 0.055(4) 0.004(3) 0.016(4) -0.016(4)
F28A 0.057(5) 0.103(9) 0.060(6) 0.000(6) 0.032(5) -0.020(6)
F29A 0.036(4) 0.089(6) 0.049(4) 0.004(4) 0.009(3) -0.005(4)
C33A 0.048(7) 0.072(7) 0.030(5) -0.003(5) 0.015(5) 0.011(6)
C32A 0.051(6) 0.066(6) 0.034(5) 0.001(5) 0.014(5) 0.002(6)
C31A 0.047(5) 0.062(6) 0.040(5) 0.002(5) 0.014(4) -0.007(5)
O3A 0.0295(15) 0.0420(17) 0.0300(18) 0.0019(14) 0.0068(12) -0.0086(12)
F20B 0.076(13) 0.033(7) 0.157(16) -0.014(7) 0.020(9) 0.014(7)
F23B 0.055(6) 0.088(8) 0.022(8) 0.000(6) 0.011(7) 0.001(5)
F26B 0.048(4) 0.037(6) 0.054(6) 0.009(5) 0.009(3) -0.014(3)
F25B 0.046(4) 0.060(8) 0.063(5) -0.005(7) 0.011(4) -0.036(6)
F22B 0.062(7) 0.061(6) 0.047(5) -0.015(5) 0.005(4) -0.016(5)
F19B 0.030(5) 0.070(5) 0.075(10) -0.012(9) -0.013(6) 0.010(4)
C27A 0.037(5) 0.047(5) 0.046(4) -0.004(4) 0.003(4) 0.000(5)
F24B 0.065(4) 0.046(3) 0.058(4) -0.009(3) 0.019(3) 0.005(3)
C29B 0.035(3) 0.049(4) 0.047(3) -0.004(3) 0.008(3) -0.013(3)
C28B 0.041(3) 0.051(4) 0.041(3) -0.005(3) 0.005(3) -0.008(3)
F21B 0.085(6) 0.054(7) 0.041(7) 0.015(4) -0.002(5) -0.003(6)
F27B 0.045(4) 0.080(5) 0.058(4) -0.018(4) 0.027(3) -0.017(4)
O3B 0.033(5) 0.032(4) 0.023(4) 0.002(3) 0.001(3) -0.006(3)
F20A 0.047(8) 0.071(10) 0.070(7) -0.009(7) 0.013(6) 0.014(6)
F23A 0.050(4) 0.081(6) 0.031(3) -0.002(4) 0.012(3) -0.020(4)
F26A 0.096(10) 0.027(5) 0.064(8) 0.012(5) -0.014(6) -0.018(5)
F25A 0.074(6) 0.056(5) 0.042(4) -0.006(4) -0.009(4) -0.027(5)
F22A 0.067(6) 0.095(8) 0.025(4) -0.010(4) 0.003(4) -0.022(6)
F19A 0.046(8) 0.079(7) 0.051(7) -0.007(7) -0.019(5) 0.011(6)
F24A 0.063(6) 0.065(6) 0.061(6) -0.019(5) 0.017(5) 0.015(5)
C29A 0.038(4) 0.049(4) 0.042(4) -0.004(4) 0.005(4) -0.024(4)
C28A 0.038(5) 0.050(5) 0.033(5) -0.012(5) 0.006(5) -0.014(4)
F21A 0.091(8) 0.044(5) 0.046(6) 0.010(4) -0.017(5) -0.006(5)
F27A 0.066(8) 0.115(12) 0.066(7) -0.012(7) 0.021(6) -0.058(9)
C27B 0.037(4) 0.045(4) 0.048(4) -0.005(3) -0.001(3) 0.007(4)
C28C 0.040(3) 0.050(3) 0.032(3) -0.006(2) 0.005(2) -0.012(3)
F24C 0.058(6) 0.064(5) 0.011(5) -0.005(4) 0.007(5) -0.013(4)
F23C 0.071(5) 0.077(8) 0.033(4) 0.014(4) 0.005(3) -0.019(6)
F22C 0.055(6) 0.092(9) 0.035(3) -0.014(6) -0.001(4) -0.038(6)
F21C 0.029(5) 0.054(8) 0.054(4) -0.002(4) 0.008(4) 0.003(4)
C27C 0.032(3) 0.047(3) 0.048(3) -0.006(3) 0.003(3) -0.002(3)
F20C 0.040(3) 0.086(5) 0.054(3) -0.018(4) 0.022(2) -0.007(4)
F19C 0.030(3) 0.105(6) 0.056(5) -0.007(5) 0.000(3) 0.004(3)
C29C 0.049(4) 0.050(4) 0.040(4) -0.009(4) 0.009(3) -0.008(4)
F27C 0.102(9) 0.044(7) 0.041(4) 0.009(4) 0.018(4) -0.004(5)
F25C 0.070(7) 0.047(6) 0.064(5) -0.005(4) 0.019(5) -0.021(4)
F26C 0.093(6) 0.043(3) 0.077(6) -0.009(4) 0.029(5) 0.011(3)
C26 0.0345(12) 0.0373(13) 0.0392(13) -0.0010(10) -0.0003(10) -0.0039(10)
C8B 0.026(3) 0.040(4) 0.043(3) 0.009(3) 0.009(3) 0.008(3)
C12B 0.024(3) 0.042(4) 0.041(3) 0.009(3) 0.005(3) 0.010(3)
C9B 0.030(3) 0.043(4) 0.050(4) 0.006(4) 0.011(4) 0.017(3)
C11B 0.032(3) 0.048(4) 0.041(3) 0.019(3) 0.009(3) 0.011(3)
C10B 0.035(3) 0.046(4) 0.056(4) 0.017(4) 0.016(4) 0.015(3)
C13B 0.063(10) 0.083(11) 0.066(10) 0.019(8) 0.041(8) 0.034(8)
C17B 0.051(7) 0.072(9) 0.098(11) -0.020(8) 0.004(8) -0.001(7)
C16B 0.076(10) 0.161(15) 0.071(9) 0.032(11) 0.011(8) 0.052(11)
C15B 0.082(10) 0.060(8) 0.167(15) 0.058(9) 0.053(10) 0.014(7)
C14B 0.043(6) 0.063(8) 0.122(12) -0.047(8) 0.006(7) 0.021(6)
P1B 0.022(4) 0.053(6) 0.041(5) 0.010(4) 0.023(4) 0.005(4)
P2B 0.022(4) 0.036(5) 0.046(6) 0.004(5) 0.012(4) -0.008(4)
P5B 0.062(8) 0.043(6) 0.066(8) -0.002(6) 0.041(7) 0.007(5)
P4B 0.046(6) 0.056(7) 0.039(5) -0.004(5) 0.011(5) 0.006(6)
P3B 0.025(5) 0.079(10) 0.033(5) 0.013(6) 0.001(4) 0.016(6)
F16B 0.065(6) 0.043(5) 0.069(6) 0.004(4) 0.042(5) -0.002(4)
F15B 0.078(10) 0.073(9) 0.066(6) -0.028(6) -0.040(6) 0.006(7)
F14B 0.054(6) 0.050(6) 0.112(12) -0.015(8) -0.010(8) -0.010(5)
F17B 0.074(9) 0.070(8) 0.046(5) 0.014(5) -0.004(6) 0.002(6)
F18B 0.081(9) 0.045(6) 0.122(13) 0.021(6) 0.051(8) -0.014(5)
C22 0.0370(13) 0.0262(11) 0.0409(13) 0.0015(10) 0.0097(10) -0.0006(10)
C25B 0.067(15) 0.022(10) 0.070(11) 0.003(9) 0.032(11) -0.006(7)
F8B 0.057(6) 0.070(5) 0.053(4) -0.018(4) -0.003(5) 0.008(5)
F7B 0.050(5) 0.057(6) 0.129(9) 0.018(6) 0.002(7) -0.013(5)
F4B 0.161(17) 0.109(10) 0.072(7) -0.052(7) -0.014(9) 0.071(12)
F6B 0.068(6) 0.109(9) 0.096(8) 0.029(7) 0.049(6) 0.050(6)
F9B 0.041(4) 0.075(6) 0.078(6) 0.004(5) -0.014(4) 0.018(4)
F5B 0.106(9) 0.108(9) 0.071(7) 0.044(6) 0.057(7) 0.049(9)
C21B 0.036(6) 0.071(6) 0.102(7) 0.006(6) 0.005(6) 0.014(6)
C20B 0.090(14) 0.063(10) 0.057(9) 0.007(7) 0.035(11) 0.032(13)
F36B 0.092(4) 0.118(4) 0.048(3) 0.022(3) 0.026(3) 0.064(3)
F35B 0.129(4) 0.0394(15) 0.0535(18) -0.0072(13) 0.041(2) -0.0130(18)
F34B 0.108(3) 0.084(2) 0.0571(18) 0.0054(17) 0.047(2) 0.037(2)
F29B 0.164(5) 0.078(3) 0.060(2) -0.0153(19) 0.050(3) -0.072(3)
F30B 0.105(3) 0.106(3) 0.0464(15) -0.0151(17) 0.0401(17) -0.054(2)
F28B 0.0488(18) 0.209(6) 0.066(2) -0.030(3) 0.0272(16) -0.042(3)
C33B 0.056(4) 0.069(4) 0.039(3) 0.004(3) 0.017(3) 0.019(3)
C31B 0.066(3) 0.088(4) 0.045(2) -0.005(2) 0.024(2) -0.026(3)
C30 0.0382(13) 0.0589(17) 0.0327(12) 0.0061(12) 0.0115(10) -0.0003(12)
C1B 0.033(9) 0.042(10) 0.046(10) 0.008(8) 0.012(8) 0.030(8)
C2B 0.034(8) 0.044(9) 0.046(9) 0.007(7) 0.013(7) 0.026(7)
C7B 0.034(8) 0.045(9) 0.047(9) 0.006(8) 0.015(7) 0.026(7)
C6B 0.034(8) 0.046(10) 0.047(9) 0.005(8) 0.016(7) 0.024(8)
C5B 0.035(8) 0.048(10) 0.048(9) 0.003(8) 0.016(7) 0.024(8)
C4B 0.036(8) 0.048(10) 0.047(9) 0.005(8) 0.016(7) 0.023(8)
C3B 0.036(8) 0.044(9) 0.045(9) 0.006(8) 0.014(7) 0.025(8)
O4B 0.0340(15) 0.0439(15) 0.0306(13) 0.0018(11) 0.0095(12) -0.0018(13)
O4A 0.022(3) 0.032(4) 0.034(4) 0.000(3) 0.003(3) 0.007(3)

loop_
_atom_type_symbol
_atom_type_description
_atom_type_scat_dispersion_real
_atom_type_scat_dispersion_imag
_atom_type_scat_source
C C 0.0159 0.0077 'International Tables Vol C Tables 4.2.6.8 and 6.1.1.4'
H H 0.0000 0.0000 'International Tables Vol C Tables 4.2.6.8 and 6.1.1.4'
Al Al 0.1857 0.1984 'International Tables Vol C Tables 4.2.6.8 and 6.1.1.4'
F F 0.0638 0.0444 'International Tables Vol C Tables 4.2.6.8 and 6.1.1.4'
Fe Fe -0.4423 2.7385 'International Tables Vol C Tables 4.2.6.8 and 6.1.1.4'
O O 0.0440 0.0271 'International Tables Vol C Tables 4.2.6.8 and 6.1.1.4'
P P 0.2712 0.3600 'International Tables Vol C Tables 4.2.6.8 and 6.1.1.4'

loop_
_exptl_crystal_face_index_h
_exptl_crystal_face_index_k
_exptl_crystal_face_index_l
_exptl_crystal_face_perp_dist
-8 -6 9 0.0922
-6 10 5 0.1296
-1 13 0 0.1443
9 -3 -10 0.1232
6 2 9 0.1352
-3 -12 3 0.1048
-6 -3 -9 0.0883
-5 0 -9 0.0820
5 10 2 0.1482
1 4 12 0.1110
2 12 3 0.1418
-1 -5 -12 0.0836
-1 12 6 0.1151
-5 -1 13 0.1189
4 -3 -13 0.1241
-2 13 3 0.1278
6 -10 -5 0.1106
8 -7 -8 0.1067
-10 -6 3 0.0870
-4 11 -3 0.1414
-8 7 -1 0.1362
7 -8 2 0.1477
11 -2 -1 0.1579
10 -5 0 0.1497
-2 12 -4 0.1501
-9 -6 -1 0.0824
-4 10 -5 0.1363
-8 5 -5 0.1185
4 -10 5 0.1572
-1 -5 12 0.1383
1 5 12 0.1081
-3 0 14 0.1134
-1 11 7 0.1149
-4 10 8 0.1181

loop_
_geom_angle_atom_site_label_1
_geom_angle_atom_site_label_2
_geom_angle_atom_site_label_3
_geom_angle
_geom_angle_site_symmetry_1
_geom_angle_site_symmetry_3
_geom_angle_publ_flag
P5A Fe1 P4A 52.58(4) . . ?
P5A Fe1 P3A 93.81(4) . . ?
P4A Fe1 P3A 52.84(4) . . ?
P1A Fe1 P5A 53.57(5) . . ?
P1A Fe1 P4A 87.12(4) . . ?
P1A Fe1 P3A 87.05(4) . . ?
P1A Fe1 P2A 53.50(5) . . ?
P2A Fe1 P5A 98.67(4) . . ?
P2A Fe1 P4A 94.03(4) . . ?
P2A Fe1 P3A 52.73(4) . . ?
C8A Fe1 P5A 137.88(19) . . ?
C8A Fe1 P4A 162.0(3) . . ?
C8A Fe1 P1A 110.8(3) . . ?
C8A Fe1 P3A 126.5(2) . . ?
C8A Fe1 P2A 97.6(4) . . ?
C8A Fe1 C12A 40.1(2) . . ?
C8A Fe1 C9A 40.8(3) . . ?
C8A Fe1 C11A 66.9(4) . . ?
C8A Fe1 C10A 67.2(4) . . ?
C12A Fe1 P5A 162.52(16) . . ?
C12A Fe1 P4A 124.4(2) . . ?
C12A Fe1 P1A 141.67(18) . . ?
C12A Fe1 P3A 95.5(2) . . ?
C12A Fe1 P2A 98.73(16) . . ?
C12A Fe1 C11A 39.48(19) . . ?
C12A Fe1 C10A 66.3(2) . . ?
C9A Fe1 P5A 101.77(15) . . ?
C9A Fe1 P4A 134.01(19) . . ?
C9A Fe1 P1A 107.90(15) . . ?
C9A Fe1 P3A 162.86(14) . . ?
C9A Fe1 P2A 130.19(19) . . ?
C9A Fe1 C12A 67.6(3) . . ?
C9A Fe1 C11A 66.9(2) . . ?
C9A Fe1 C10A 40.02(19) . . ?
C11A Fe1 P5A 124.30(14) . . ?
C11A Fe1 P4A 95.12(15) . . ?
C11A Fe1 P1A 174.38(15) . . ?
C11A Fe1 P3A 98.42(15) . . ?
C11A Fe1 P2A 131.27(14) . . ?
C10A Fe1 P5A 96.51(14) . . ?
C10A Fe1 P4A 99.52(15) . . ?
C10A Fe1 P1A 135.50(17) . . ?
C10A Fe1 P3A 131.58(18) . . ?
C10A Fe1 P2A 163.87(13) . . ?
C10A Fe1 C11A 39.04(18) . . ?
C8B Fe1 C9B 38.4(5) . . ?
C8B Fe1 P2B 157.6(6) . . ?
C8B Fe1 P5B 98.9(7) . . ?
C8B Fe1 P4B 94.2(8) . . ?
C8B Fe1 P3B 119.5(7) . . ?
C12B Fe1 C8B 39.0(5) . . ?
C12B Fe1 C9B 65.6(7) . . ?
C12B Fe1 P2B 145.4(5) . . ?
C12B Fe1 P5B 93.4(6) . . ?
C12B Fe1 P4B 120.9(5) . . ?
C12B Fe1 P3B 158.5(7) . . ?
C9B Fe1 P2B 119.2(5) . . ?
C9B Fe1 P5B 132.8(5) . . ?
C9B Fe1 P4B 101.6(4) . . ?
C9B Fe1 P3B 95.7(5) . . ?
C11B Fe1 C8B 66.7(9) . . ?
C11B Fe1 C12B 39.6(4) . . ?
C11B Fe1 C9B 67.8(5) . . ?
C11B Fe1 C10B 40.2(4) . . ?
C11B Fe1 P1B 103.3(5) . . ?
C11B Fe1 P2B 107.5(5) . . ?
C11B Fe1 P5B 122.1(6) . . ?
C11B Fe1 P4B 159.8(5) . . ?
C11B Fe1 P3B 144.8(6) . . ?
C10B Fe1 C8B 64.4(8) . . ?
C10B Fe1 C12B 64.9(6) . . ?
C10B Fe1 C9B 39.2(3) . . ?
C10B Fe1 P1B 130.0(5) . . ?
C10B Fe1 P2B 96.8(4) . . ?
C10B Fe1 P5B 158.3(5) . . ?
C10B Fe1 P4B 138.0(5) . . ?
C10B Fe1 P3B 107.8(6) . . ?
P1B Fe1 C8B 145.1(6) . . ?
P1B Fe1 C12B 111.9(7) . . ?
P1B Fe1 C9B 169.2(4) . . ?
P1B Fe1 P2B 56.2(5) . . ?
P1B Fe1 P5B 56.7(4) . . ?
P1B Fe1 P4B 88.8(4) . . ?
P1B Fe1 P3B 88.5(5) . . ?
P2B Fe1 P5B 102.1(4) . . ?
P2B Fe1 P4B 92.7(4) . . ?
P2B Fe1 P3B 52.3(5) . . ?
P5B Fe1 P4B 52.0(6) . . ?
P5B Fe1 P3B 92.2(6) . . ?
P3B Fe1 P4B 49.9(6) . . ?
O2 Al1 O1 108.44(11) . . ?
O2 Al1 O3A 109.61(17) . . ?
O2 Al1 O3B 117.5(3) . . ?
O2 Al1 O4B 108.47(14) . . ?
O1 Al1 O3A 106.73(16) . . ?
O1 Al1 O3B 116.3(4) . . ?
O1 Al1 O4B 116.57(15) . . ?
O3B Al1 O4B 88.4(3) . . ?
O4A Al1 O2 106.3(3) . . ?
O4A Al1 O1 97.4(3) . . ?
O4A Al1 O3A 126.8(4) . . ?
P4A P5A Fe1 64.45(4) . . ?
P1A P5A Fe1 61.34(4) . . ?
P1A P5A P4A 100.25(6) . . ?
P5A P4A Fe1 62.97(3) . . ?
P5A P4A P3A 110.17(6) . . ?
P3A P4A Fe1 63.63(4) . . ?
P5A P1A Fe1 65.09(4) . . ?
P2A P1A Fe1 65.09(4) . . ?
P2A P1A P5A 117.63(7) . . ?
C1A P1A Fe1 123.87(14) . . ?
C1A P1A P5A 119.1(2) . . ?
C1A P1A P2A 118.9(2) . . ?
P4A P3A Fe1 63.53(3) . . ?
P2A P3A Fe1 62.81(4) . . ?
P2A P3A P4A 110.11(6) . . ?
P1A P2A Fe1 61.41(4) . . ?
P1A P2A P3A 100.14(6) . . ?
P3A P2A Fe1 64.46(4) . . ?
C22 O2 Al1 150.3(2) . . ?
C18 O1 Al1 151.5(2) . . ?
C12A C8A Fe1 70.7(6) . . ?
C12A C8A C9A 107.8(8) . . ?
C12A C8A C13A 124.6(7) . . ?
C9A C8A Fe1 70.1(5) . . ?
C9A C8A C13A 127.4(7) . . ?
C13A C8A Fe1 128.1(9) . . ?
O1 C18 C19 111.4(3) . . ?
O1 C18 C21A 109.9(6) . . ?
O1 C18 C20A 105.9(4) . . ?
O1 C18 C21B 101.4(17) . . ?
O1 C18 C20B 120.9(8) . . ?
C19 C18 C21A 108.4(8) . . ?
C19 C18 C20A 107.4(5) . . ?
C19 C18 C21B 106(2) . . ?
C19 C18 C20B 113.3(9) . . ?
C21A C18 C20A 113.8(7) . . ?
C21B C18 C20B 102(2) . . ?
C8A C12A Fe1 69.2(7) . . ?
C8A C12A C11A 108.7(8) . . ?
C8A C12A C17A 127.4(6) . . ?
C11A C12A Fe1 72.2(4) . . ?
C11A C12A C17A 123.4(7) . . ?
C17A C12A Fe1 130.7(5) . . ?
F10 C23 C22 112.0(3) . . ?
F11 C23 F10 108.4(3) . . ?
F11 C23 F12 108.4(3) . . ?
F11 C23 C22 112.3(3) . . ?
F12 C23 F10 105.5(3) . . ?
F12 C23 C22 110.0(3) . . ?
C8A C9A Fe1 69.1(6) . . ?
C8A C9A C14A 125.7(7) . . ?
C10A C9A Fe1 71.0(2) . . ?
C10A C9A C8A 106.7(6) . . ?
C10A C9A C14A 127.5(6) . . ?
C14A C9A Fe1 127.1(4) . . ?
F2 C19 C18 112.4(4) . . ?
F3 C19 F2 107.4(3) . . ?
F3 C19 C18 111.1(3) . . ?
F1 C19 F2 108.5(4) . . ?
F1 C19 F3 107.1(4) . . ?
F1 C19 C18 110.1(3) . . ?
C3A C2A C1A 119.4(4) . . ?
C7A C2A C3A 119.0(5) . . ?
C7A C2A C1A 121.6(5) . . ?
C12A C11A Fe1 68.4(4) . . ?
C12A C11A C16A 127.5(6) . . ?
C10A C11A Fe1 69.3(2) . . ?
C10A C11A C12A 107.5(6) . . ?
C10A C11A C16A 124.9(5) . . ?
C16A C11A Fe1 130.8(4) . . ?
F16A C25A F17A 107.0(6) . . ?
F16A C25A F18A 107.3(7) . . ?
F16A C25A C22 110.9(6) . . ?
F17A C25A F18A 107.7(6) . . ?
F17A C25A C22 111.4(6) . . ?
F18A C25A C22 112.3(5) . . ?
C2A C3A H3A 119.5 . . ?
C4A C3A C2A 121.1(5) . . ?
C4A C3A H3A 119.5 . . ?
F32B C32B C30 109.5(6) . . ?
F31B C32B F32B 106.7(6) . . ?
F31B C32B C30 114.0(4) . . ?
F33B C32B F32B 107.6(6) . . ?
F33B C32B F31B 108.4(6) . . ?
F33B C32B C30 110.4(4) . . ?
F13 C24 F14A 104.8(4) . . ?
F13 C24 F15B 107.7(10) . . ?
F13 C24 C22 110.5(3) . . ?
F15A C24 F13 107.5(5) . . ?
F15A C24 F14A 108.5(4) . . ?
F15A C24 C22 114.5(4) . . ?
F14A C24 C22 110.6(4) . . ?
F15B C24 C22 96.9(7) . . ?
F14B C24 F13 126.4(8) . . ?
F14B C24 F15B 93.5(11) . . ?
F14B C24 C22 115.1(7) . . ?
C9A C10A Fe1 69.0(2) . . ?
C9A C10A C15A 123.5(6) . . ?
C11A C10A Fe1 71.6(3) . . ?
C11A C10A C9A 109.3(4) . . ?
C11A C10A C15A 127.1(6) . . ?
C15A C10A Fe1 128.8(4) . . ?
C2A C7A H7A 120.5 . . ?
C2A C7A C6A 119.0(6) . . ?
C6A C7A H7A 120.5 . . ?
C8A C13A H13A 109.5 . . ?
C8A C13A H13B 109.5 . . ?
C8A C13A H13C 109.5 . . ?
H13A C13A H13B 109.5 . . ?
H13A C13A H13C 109.5 . . ?
H13B C13A H13C 109.5 . . ?
P1A C1A H1AA 109.8 . . ?
P1A C1A H1AB 109.8 . . ?
C2A C1A P1A 109.6(3) . . ?
C2A C1A H1AA 109.8 . . ?
C2A C1A H1AB 109.8 . . ?
H1AA C1A H1AB 108.2 . . ?
F8A C21A F7A 109.7(11) . . ?
F8A C21A C18 112.4(9) . . ?
F8A C21A F9A 111.1(12) . . ?
F7A C21A C18 106.8(11) . . ?
F9A C21A F7A 105.0(10) . . ?
F9A C21A C18 111.4(10) . . ?
C12A C17A H17A 109.5 . . ?
C12A C17A H17B 109.5 . . ?
C12A C17A H17C 109.5 . . ?
H17A C17A H17B 109.5 . . ?
H17A C17A H17C 109.5 . . ?
H17B C17A H17C 109.5 . . ?
F4A C20A C18 111.5(6) . . ?
F4A C20A F6A 107.0(7) . . ?
F6A C20A C18 109.6(6) . . ?
F5A C20A F4A 108.9(7) . . ?
F5A C20A C18 110.9(7) . . ?
F5A C20A F6A 108.9(7) . . ?
C3A C4A H4A 120.1 . . ?
C5A C4A C3A 119.8(7) . . ?
C5A C4A H4A 120.1 . . ?
C11A C16A H16A 109.5 . . ?
C11A C16A H16B 109.5 . . ?
C11A C16A H16C 109.5 . . ?
H16A C16A H16B 109.5 . . ?
H16A C16A H16C 109.5 . . ?
H16B C16A H16C 109.5 . . ?
C10A C15A H15A 109.5 . . ?
C10A C15A H15B 109.5 . . ?
C10A C15A H15C 109.5 . . ?
H15A C15A H15B 109.5 . . ?
H15A C15A H15C 109.5 . . ?
H15B C15A H15C 109.5 . . ?
C9A C14A H14A 109.5 . . ?
C9A C14A H14B 109.5 . . ?
C9A C14A H14C 109.5 . . ?
H14A C14A H14B 109.5 . . ?
H14A C14A H14C 109.5 . . ?
H14B C14A H14C 109.5 . . ?
C4A C5A H5A 119.5 . . ?
C4A C5A C6A 121.1(5) . . ?
C6A C5A H5A 119.5 . . ?
C7A C6A H6A 120.0 . . ?
C5A C6A C7A 120.0(5) . . ?
C5A C6A H6A 120.0 . . ?
F36A C33A F35A 109(2) . . ?
F36A C33A C30 116.9(18) . . ?
F34A C33A F36A 109.3(18) . . ?
F34A C33A F35A 108.0(18) . . ?
F34A C33A C30 110.8(17) . . ?
C30 C33A F35A 102.1(16) . . ?
F31A C32A F33A 106(2) . . ?
F31A C32A F32A 109.6(16) . . ?
F31A C32A C30 112.5(18) . . ?
F33A C32A F32A 110.8(14) . . ?
F33A C32A C30 109.6(12) . . ?
F32A C32A C30 108.4(12) . . ?
F30A C31A F28A 109.2(14) . . ?
F30A C31A F29A 106.5(12) . . ?
F30A C31A C30 116.4(10) . . ?
F28A C31A F29A 105.5(12) . . ?
F28A C31A C30 108.6(11) . . ?
F29A C31A C30 110.0(11) . . ?
C26 O3A Al1 151.7(3) . . ?
F20A C27A C26 106(2) . . ?
F19A C27A F20A 103(2) . . ?
F19A C27A F21A 105(3) . . ?
F19A C27A C26 122(3) . . ?
F21A C27A F20A 99(2) . . ?
F21A C27A C26 119(2) . . ?
F26B C29B F25B 106.7(13) . . ?
F26B C29B C26 114.8(9) . . ?
F25B C29B C26 112.7(12) . . ?
F27B C29B F26B 108.0(11) . . ?
F27B C29B F25B 104.3(12) . . ?
F27B C29B C26 109.7(7) . . ?
F23B C28B F22B 116.6(14) . . ?
F23B C28B F24B 103.8(15) . . ?
F23B C28B C26 107.5(14) . . ?
F22B C28B C26 111.0(10) . . ?
F24B C28B F22B 105.5(9) . . ?
F24B C28B C26 112.3(7) . . ?
C26 O3B Al1 154.6(7) . . ?
F26A C29A F25A 107.9(13) . . ?
F26A C29A F27A 108.8(15) . . ?
F26A C29A C26 112.5(11) . . ?
F25A C29A F27A 106.8(12) . . ?
F25A C29A C26 118.5(12) . . ?
F27A C29A C26 101.6(12) . . ?
F23A C28A C26 111.4(10) . . ?
F22A C28A F23A 108.4(13) . . ?
F22A C28A F24A 107.4(13) . . ?
F22A C28A C26 114.5(12) . . ?
F24A C28A F23A 106.3(13) . . ?
F24A C28A C26 108.4(11) . . ?
F20B C27B F19B 111.0(18) . . ?
F20B C27B F21B 110.2(18) . . ?
F20B C27B C26 108.0(15) . . ?
F19B C27B F21B 109.7(17) . . ?
F19B C27B C26 110.7(14) . . ?
F21B C27B C26 107.0(13) . . ?
F24C C28C C26 116.4(8) . . ?
F23C C28C F24C 101.4(11) . . ?
F23C C28C C26 112.3(7) . . ?
F22C C28C F24C 104.6(11) . . ?
F22C C28C F23C 104.6(10) . . ?
F22C C28C C26 115.9(10) . . ?
F21C C27C F20C 110.3(9) . . ?
F21C C27C C26 104.8(8) . . ?
F20C C27C C26 113.1(7) . . ?
F19C C27C F21C 108.1(11) . . ?
F19C C27C F20C 107.9(8) . . ?
F19C C27C C26 112.6(8) . . ?
F27C C29C F26C 110.7(14) . . ?
F27C C29C C26 108.4(10) . . ?
F25C C29C F27C 111.0(17) . . ?
F25C C29C F26C 107.8(13) . . ?
F25C C29C C26 114.2(13) . . ?
F26C C29C C26 104.6(8) . . ?
O3A C26 C27A 110.1(11) . . ?
O3A C26 C29A 134.6(7) . . ?
O3A C26 C28A 79.9(5) . . ?
C27A C26 C28A 97.5(13) . . ?
C29B C26 C28B 106.4(5) . . ?
C29B C26 C27B 111.0(7) . . ?
O3B C26 C29B 86.9(5) . . ?
O3B C26 C28B 123.0(6) . . ?
O3B C26 C27B 115.4(8) . . ?
C29A C26 C27A 114.4(13) . . ?
C29A C26 C28A 102.1(8) . . ?
C27B C26 C28B 110.6(7) . . ?
C28C C26 C27C 109.1(5) . . ?
C28C C26 C29C 112.3(5) . . ?
C29C C26 C27C 102.1(5) . . ?
C12B C8B Fe1 70.3(16) . . ?
C12B C8B C13B 124.8(17) . . ?
C9B C8B Fe1 72.1(13) . . ?
C9B C8B C12B 110(2) . . ?
C9B C8B C13B 125.0(19) . . ?
C13B C8B Fe1 128(2) . . ?
C8B C12B Fe1 70.7(16) . . ?
C11B C12B Fe1 67.5(9) . . ?
C11B C12B C8B 108(2) . . ?
C17B C12B Fe1 124.0(15) . . ?
C17B C12B C8B 123.8(17) . . ?
C17B C12B C11B 127.7(19) . . ?
C8B C9B Fe1 69.5(15) . . ?
C8B C9B C10B 104.3(16) . . ?
C8B C9B C14B 128.5(17) . . ?
C10B C9B Fe1 66.9(7) . . ?
C10B C9B C14B 126.5(15) . . ?
C14B C9B Fe1 134.4(9) . . ?
C12B C11B Fe1 72.9(10) . . ?
C12B C11B C10B 105.2(13) . . ?
C10B C11B Fe1 70.5(6) . . ?
C16B C11B Fe1 130.2(11) . . ?
C16B C11B C12B 130.6(19) . . ?
C16B C11B C10B 123.0(17) . . ?
C9B C10B Fe1 73.9(8) . . ?
C9B C10B C15B 121.1(16) . . ?
C11B C10B Fe1 69.2(6) . . ?
C11B C10B C9B 111.9(11) . . ?
C11B C10B C15B 126.6(15) . . ?
C15B C10B Fe1 130.7(9) . . ?
C8B C13B H13D 109.5 . . ?
C8B C13B H13E 109.5 . . ?
C8B C13B H13F 109.5 . . ?
H13D C13B H13E 109.5 . . ?
H13D C13B H13F 109.5 . . ?
H13E C13B H13F 109.5 . . ?
C12B C17B H17D 109.5 . . ?
C12B C17B H17E 109.5 . . ?
C12B C17B H17F 109.5 . . ?
H17D C17B H17E 109.5 . . ?
H17D C17B H17F 109.5 . . ?
H17E C17B H17F 109.5 . . ?
C11B C16B H16D 109.5 . . ?
C11B C16B H16E 109.5 . . ?
C11B C16B H16F 109.5 . . ?
H16D C16B H16E 109.5 . . ?
H16D C16B H16F 109.5 . . ?
H16E C16B H16F 109.5 . . ?
C10B C15B H15D 109.5 . . ?
C10B C15B H15E 109.5 . . ?
C10B C15B H15F 109.5 . . ?
H15D C15B H15E 109.5 . . ?
H15D C15B H15F 109.5 . . ?
H15E C15B H15F 109.5 . . ?
C9B C14B H14D 109.5 . . ?
C9B C14B H14E 109.5 . . ?
C9B C14B H14F 109.5 . . ?
H14D C14B H14E 109.5 . . ?
H14D C14B H14F 109.5 . . ?
H14E C14B H14F 109.5 . . ?
P2B P1B Fe1 65.6(5) . . ?
P2B P1B P5B 116.8(8) . . ?
P5B P1B Fe1 66.2(4) . . ?
C1B P1B Fe1 125.3(11) . . ?
C1B P1B P2B 117.3(17) . . ?
C1B P1B P5B 123.3(17) . . ?
P1B P2B Fe1 58.2(4) . . ?
P1B P2B P3B 100.1(7) . . ?
P3B P2B Fe1 67.8(5) . . ?
P1B P5B Fe1 57.1(5) . . ?
P4B P5B Fe1 67.9(6) . . ?
P4B P5B P1B 99.7(8) . . ?
P5B P4B Fe1 60.1(5) . . ?
P3B P4B Fe1 64.0(5) . . ?
P3B P4B P5B 110.2(8) . . ?
P2B P3B Fe1 59.9(4) . . ?
P4B P3B Fe1 66.1(6) . . ?
P4B P3B P2B 111.8(9) . . ?
O2 C22 C23 106.6(3) . . ?
O2 C22 C25A 107.2(3) . . ?
O2 C22 C24 110.9(3) . . ?
O2 C22 C25B 123.1(8) . . ?
C23 C22 C25B 106.9(10) . . ?
C25A C22 C23 109.0(4) . . ?
C25A C22 C24 112.7(4) . . ?
C24 C22 C23 110.2(3) . . ?
C24 C22 C25B 98.7(11) . . ?
F16B C25B F18B 103(2) . . ?
F16B C25B C22 110.5(18) . . ?
F17B C25B F16B 107(2) . . ?
F17B C25B F18B 113(2) . . ?
F17B C25B C22 113(2) . . ?
F18B C25B C22 110(2) . . ?
F8B C21B C18 108(2) . . ?
F7B C21B C18 118(3) . . ?
F7B C21B F8B 103(3) . . ?
F7B C21B F9B 112(2) . . ?
F9B C21B C18 114(3) . . ?
F9B C21B F8B 100(3) . . ?
F4B C20B C18 105.0(17) . . ?
F4B C20B F6B 109.7(15) . . ?
F6B C20B C18 113.7(14) . . ?
F5B C20B C18 112.1(13) . . ?
F5B C20B F4B 112.5(18) . . ?
F5B C20B F6B 104.1(18) . . ?
F36B C33B C30 105.3(7) . . ?
F35B C33B F36B 110.6(7) . . ?
F35B C33B F34B 110.0(7) . . ?
F35B C33B C30 112.1(5) . . ?
F34B C33B F36B 106.6(6) . . ?
F34B C33B C30 112.1(5) . . ?
F29B C31B C30 107.9(5) . . ?
F30B C31B F29B 106.4(5) . . ?
F30B C31B C30 113.7(4) . . ?
F28B C31B F29B 108.4(5) . . ?
F28B C31B F30B 107.8(5) . . ?
F28B C31B C30 112.4(5) . . ?
C32B C30 C33B 105.0(4) . . ?
C33A C30 C32A 124.7(11) . . ?
C33A C30 C31A 107.6(11) . . ?
C33A C30 O4A 115.1(10) . . ?
C32A C30 C31A 102.4(8) . . ?
C31B C30 C32B 109.9(4) . . ?
C31B C30 C33B 107.4(4) . . ?
O4B C30 C32B 112.3(3) . . ?
O4B C30 C33B 110.8(3) . . ?
O4B C30 C31B 111.2(3) . . ?
O4A C30 C32A 105.6(6) . . ?
O4A C30 C31A 97.2(6) . . ?
P1B C1B H1BA 108.8 . . ?
P1B C1B H1BB 108.8 . . ?
H1BA C1B H1BB 107.7 . . ?
C2B C1B P1B 114(3) . . ?
C2B C1B H1BA 108.8 . . ?
C2B C1B H1BB 108.8 . . ?
C7B C2B C1B 119(3) . . ?
C7B C2B C3B 120.0 . . ?
C3B C2B C1B 121(3) . . ?
C2B C7B H7B 120.0 . . ?
C2B C7B C6B 120.0 . . ?
C6B C7B H7B 120.0 . . ?
C7B C6B H6B 120.0 . . ?
C7B C6B C5B 120.0 . . ?
C5B C6B H6B 120.0 . . ?
C6B C5B H5B 120.0 . . ?
C6B C5B C4B 120.0 . . ?
C4B C5B H5B 120.0 . . ?
C5B C4B H4B 120.0 . . ?
C3B C4B C5B 120.0 . . ?
C3B C4B H4B 120.0 . . ?
C2B C3B H3B 120.0 . . ?
C4B C3B C2B 120.0 . . ?
C4B C3B H3B 120.0 . . ?
C30 O4B Al1 149.0(3) . . ?
C30 O4A Al1 145.4(6) . . ?

loop_
_geom_bond_atom_site_label_1
_geom_bond_atom_site_label_2
_geom_bond_distance
_geom_bond_site_symmetry_2
_geom_bond_publ_flag
Fe1 P5A 2.3591(10) . ?
Fe1 P4A 2.3893(9) . ?
Fe1 P1A 2.2824(11) . ?
Fe1 P3A 2.3915(10) . ?
Fe1 P2A 2.3576(10) . ?
Fe1 C8A 2.066(13) . ?
Fe1 C12A 2.085(10) . ?
Fe1 C9A 2.080(5) . ?
Fe1 C11A 2.136(5) . ?
Fe1 C10A 2.106(4) . ?
Fe1 C8B 2.14(3) . ?
Fe1 C12B 2.14(2) . ?
Fe1 C9B 2.177(13) . ?
Fe1 C11B 2.067(11) . ?
Fe1 C10B 2.084(11) . ?
Fe1 P1B 2.102(10) . ?
Fe1 P2B 2.252(10) . ?
Fe1 P5B 2.292(13) . ?
Fe1 P4B 2.450(13) . ?
Fe1 P3B 2.410(12) . ?
Al1 O2 1.714(2) . ?
Al1 O1 1.721(2) . ?
Al1 O3A 1.724(4) . ?
Al1 O3B 1.731(9) . ?
Al1 O4B 1.755(3) . ?
Al1 O4A 1.644(8) . ?
P5A P4A 2.1032(15) . ?
P5A P1A 2.0928(17) . ?
P4A P3A 2.1273(14) . ?
P1A P2A 2.0893(18) . ?
P1A C1A 1.853(4) . ?
P3A P2A 2.1091(17) . ?
F10 C23 1.337(4) . ?
F11 C23 1.301(5) . ?
F13 C24 1.331(5) . ?
F12 C23 1.333(5) . ?
O2 C22 1.343(3) . ?
O1 C18 1.330(3) . ?
F2 C19 1.343(5) . ?
F16A C25A 1.318(9) . ?
F3 C19 1.331(6) . ?
F32B C32B 1.360(9) . ?
F15A C24 1.304(6) . ?
F14A C24 1.360(5) . ?
F17A C25A 1.333(9) . ?
F18A C25A 1.336(7) . ?
F1 C19 1.315(5) . ?
F8A C21A 1.286(15) . ?
F31B C32B 1.339(6) . ?
F33B C32B 1.315(7) . ?
F7A C21A 1.36(2) . ?
C8A C12A 1.424(8) . ?
C8A C9A 1.445(8) . ?
C8A C13A 1.503(14) . ?
F4A C20A 1.317(12) . ?
C18 C19 1.548(5) . ?
C18 C21A 1.550(8) . ?
C18 C20A 1.551(8) . ?
C18 C21B 1.555(15) . ?
C18 C20B 1.568(12) . ?
C12A C11A 1.426(7) . ?
C12A C17A 1.503(10) . ?
F6A C20A 1.359(8) . ?
F9A C21A 1.323(17) . ?
C23 C22 1.557(4) . ?
F5A C20A 1.294(11) . ?
C9A C10A 1.433(7) . ?
C9A C14A 1.478(7) . ?
C2A C3A 1.388(7) . ?
C2A C7A 1.376(6) . ?
C2A C1A 1.494(6) . ?
C11A C10A 1.417(6) . ?
C11A C16A 1.496(8) . ?
C25A C22 1.536(9) . ?
C3A H3A 0.9500 . ?
C3A C4A 1.372(7) . ?
C32B C30 1.559(7) . ?
C24 F15B 1.402(14) . ?
C24 F14B 1.319(11) . ?
C24 C22 1.551(5) . ?
C10A C15A 1.502(7) . ?
C7A H7A 0.9500 . ?
C7A C6A 1.399(9) . ?
C13A H13A 0.9800 . ?
C13A H13B 0.9800 . ?
C13A H13C 0.9800 . ?
C1A H1AA 0.9900 . ?
C1A H1AB 0.9900 . ?
C17A H17A 0.9800 . ?
C17A H17B 0.9800 . ?
C17A H17C 0.9800 . ?
C4A H4A 0.9500 . ?
C4A C5A 1.335(10) . ?
C16A H16A 0.9800 . ?
C16A H16B 0.9800 . ?
C16A H16C 0.9800 . ?
C15A H15A 0.9800 . ?
C15A H15B 0.9800 . ?
C15A H15C 0.9800 . ?
C14A H14A 0.9800 . ?
C14A H14B 0.9800 . ?
C14A H14C 0.9800 . ?
C5A H5A 0.9500 . ?
C5A C6A 1.376(11) . ?
C6A H6A 0.9500 . ?
F31A C32A 1.294(18) . ?
F36A C33A 1.37(3) . ?
F35A C33A 1.40(2) . ?
F33A C32A 1.311(14) . ?
F32A C32A 1.323(15) . ?
F34A C33A 1.35(2) . ?
F30A C31A 1.327(18) . ?
F28A C31A 1.339(17) . ?
F29A C31A 1.350(17) . ?
C33A C30 1.39(2) . ?
C32A C30 1.508(18) . ?
C31A C30 1.736(16) . ?
O3A C26 1.324(5) . ?
F20B C27B 1.329(14) . ?
F23B C28B 1.16(3) . ?
F26B C29B 1.340(13) . ?
F25B C29B 1.347(11) . ?
F22B C28B 1.35(2) . ?
F19B C27B 1.333(14) . ?
C27A F20A 1.43(4) . ?
C27A F19A 1.32(3) . ?
C27A F21A 1.42(3) . ?
C27A C26 1.45(4) . ?
F24B C28B 1.325(12) . ?
C29B F27B 1.326(10) . ?
C29B C26 1.548(9) . ?
C28B C26 1.589(10) . ?
F21B C27B 1.335(15) . ?
O3B C26 1.299(9) . ?
F23A C28A 1.327(14) . ?
F26A C29A 1.33(2) . ?
F25A C29A 1.336(16) . ?
F22A C28A 1.318(14) . ?
F24A C28A 1.327(14) . ?
C29A F27A 1.37(2) . ?
C29A C26 1.433(13) . ?
C28A C26 1.76(2) . ?
C27B C26 1.57(2) . ?
C28C F24C 1.40(3) . ?
C28C F23C 1.349(16) . ?
C28C F22C 1.334(15) . ?
C28C C26 1.425(8) . ?
F21C C27C 1.319(14) . ?
C27C F20C 1.331(10) . ?
C27C F19C 1.300(11) . ?
C27C C26 1.669(10) . ?
C29C F27C 1.325(13) . ?
C29C F25C 1.323(13) . ?
C29C F26C 1.331(10) . ?
C29C C26 1.629(13) . ?
C8B C12B 1.430(14) . ?
C8B C9B 1.422(14) . ?
C8B C13B 1.48(3) . ?
C12B C11B 1.425(13) . ?
C12B C17B 1.40(3) . ?
C9B C10B 1.432(12) . ?
C9B C14B 1.50(2) . ?
C11B C10B 1.428(12) . ?
C11B C16B 1.41(2) . ?
C10B C15B 1.579(19) . ?
C13B H13D 0.9800 . ?
C13B H13E 0.9800 . ?
C13B H13F 0.9800 . ?
C17B H17D 0.9800 . ?
C17B H17E 0.9800 . ?
C17B H17F 0.9800 . ?
C16B H16D 0.9800 . ?
C16B H16E 0.9800 . ?
C16B H16F 0.9800 . ?
C15B H15D 0.9800 . ?
C15B H15E 0.9800 . ?
C15B H15F 0.9800 . ?
C14B H14D 0.9800 . ?
C14B H14E 0.9800 . ?
C14B H14F 0.9800 . ?
P1B P2B 2.057(17) . ?
P1B P5B 2.094(15) . ?
P1B C1B 1.81(4) . ?
P2B P3B 2.060(19) . ?
P5B P4B 2.08(2) . ?
P4B P3B 2.05(2) . ?
F16B C25B 1.35(3) . ?
F17B C25B 1.28(3) . ?
F18B C25B 1.36(2) . ?
C22 C25B 1.61(3) . ?
F8B C21B 1.41(4) . ?
F7B C21B 1.34(5) . ?
F4B C20B 1.39(3) . ?
F6B C20B 1.39(2) . ?
F9B C21B 1.37(5) . ?
F5B C20B 1.34(2) . ?
F36B C33B 1.342(11) . ?
F35B C33B 1.283(10) . ?
F34B C33B 1.331(8) . ?
F29B C31B 1.347(8) . ?
F30B C31B 1.345(6) . ?
F28B C31B 1.304(8) . ?
C33B C30 1.613(8) . ?
C31B C30 1.535(6) . ?
C30 O4B 1.308(4) . ?
C30 O4A 1.450(9) . ?
C1B H1BA 0.9900 . ?
C1B H1BB 0.9900 . ?
C1B C2B 1.46(4) . ?
C2B C7B 1.3900 . ?
C2B C3B 1.3900 . ?
C7B H7B 0.9500 . ?
C7B C6B 1.3900 . ?
C6B H6B 0.9500 . ?
C6B C5B 1.3900 . ?
C5B H5B 0.9500 . ?
C5B C4B 1.3900 . ?
C4B H4B 0.9500 . ?
C4B C3B 1.3900 . ?
C3B H3B 0.9500 . ?

loop_
_geom_torsion_atom_site_label_1
_geom_torsion_atom_site_label_2
_geom_torsion_atom_site_label_3
_geom_torsion_atom_site_label_4
_geom_torsion
_geom_torsion_site_symmetry_1
_geom_torsion_site_symmetry_2
_geom_torsion_site_symmetry_3
_geom_torsion_site_symmetry_4
_geom_torsion_publ_flag
Fe1 P1A C1A C2A 178.2(3) . . . . ?
Fe1 C8A C12A C11A 61.7(6) . . . . ?
Fe1 C8A C12A C17A -126.0(8) . . . . ?
Fe1 C8A C9A C10A -61.4(4) . . . . ?
Fe1 C8A C9A C14A 121.4(6) . . . . ?
Fe1 C12A C11A C10A 58.5(3) . . . . ?
Fe1 C12A C11A C16A -125.6(6) . . . . ?
Fe1 C9A C10A C11A -60.5(3) . . . . ?
Fe1 C9A C10A C15A 123.4(5) . . . . ?
Fe1 C11A C10A C9A 58.9(3) . . . . ?
Fe1 C11A C10A C15A -125.2(5) . . . . ?
Fe1 C8B C12B C11B 57.1(14) . . . . ?
Fe1 C8B C12B C17B -119(2) . . . . ?
Fe1 C8B C9B C10B -58.2(10) . . . . ?
Fe1 C8B C9B C14B 131.1(16) . . . . ?
Fe1 C12B C11B C10B 63.5(8) . . . . ?
Fe1 C12B C11B C16B -128.8(18) . . . . ?
Fe1 C9B C10B C11B -59.1(8) . . . . ?
Fe1 C9B C10B C15B 128.2(12) . . . . ?
Fe1 C11B C10B C9B 61.9(9) . . . . ?
Fe1 C11B C10B C15B -125.9(13) . . . . ?
Fe1 P1B C1B C2B -150(2) . . . . ?
Al1 O2 C22 C23 -179.7(4) . . . . ?
Al1 O2 C22 C25A -63.1(6) . . . . ?
Al1 O2 C22 C24 60.3(6) . . . . ?
Al1 O2 C22 C25B -55.9(15) . . . . ?
Al1 O1 C18 C19 35.1(6) . . . . ?
Al1 O1 C18 C21A 155.3(9) . . . . ?
Al1 O1 C18 C20A -81.4(7) . . . . ?
Al1 O1 C18 C21B 147(2) . . . . ?
Al1 O1 C18 C20B -101.8(13) . . . . ?
Al1 O3A C26 C27A -77.1(15) . . . . ?
Al1 O3A C26 C29A 91.4(12) . . . . ?
Al1 O3A C26 C28A -171.4(8) . . . . ?
Al1 O3B C26 C29B 155.1(19) . . . . ?
Al1 O3B C26 C28B -97.3(19) . . . . ?
Al1 O3B C26 C27B 43(2) . . . . ?
P5A P1A C1A C2A 100.2(4) . . . . ?
P2A P1A C1A C2A -103.8(4) . . . . ?
F10 C23 C22 O2 166.6(3) . . . . ?
F10 C23 C22 C25A 51.2(5) . . . . ?
F10 C23 C22 C24 -73.0(4) . . . . ?
F10 C23 C22 C25B 33.2(10) . . . . ?
F11 C23 C22 O2 44.4(4) . . . . ?
F11 C23 C22 C25A -70.9(4) . . . . ?
F11 C23 C22 C24 164.8(3) . . . . ?
F11 C23 C22 C25B -88.9(10) . . . . ?
F13 C24 C22 O2 -80.1(4) . . . . ?
F13 C24 C22 C23 162.1(3) . . . . ?
F13 C24 C22 C25A 40.1(5) . . . . ?
F13 C24 C22 C25B 50.5(9) . . . . ?
F12 C23 C22 O2 -76.5(4) . . . . ?
F12 C23 C22 C25A 168.2(4) . . . . ?
F12 C23 C22 C24 44.0(4) . . . . ?
F12 C23 C22 C25B 150.2(10) . . . . ?
O2 Al1 O1 C18 169.9(5) . . . . ?
O2 Al1 O3A C26 83.9(7) . . . . ?
O2 Al1 O3B C26 -29(2) . . . . ?
O2 Al1 O4B C30 43.0(6) . . . . ?
O2 Al1 O4A C30 -63.7(12) . . . . ?
O2 C22 C25B F16B 45(2) . . . . ?
O2 C22 C25B F17B -75.4(19) . . . . ?
O2 C22 C25B F18B 157.7(12) . . . . ?
O1 Al1 O2 C22 -22.7(5) . . . . ?
O1 Al1 O3A C26 -158.9(7) . . . . ?
O1 Al1 O3B C26 102.1(19) . . . . ?
O1 Al1 O4B C30 -79.7(6) . . . . ?
O1 Al1 O4A C30 -175.4(11) . . . . ?
O1 C18 C19 F2 -162.8(3) . . . . ?
O1 C18 C19 F3 76.9(4) . . . . ?
O1 C18 C19 F1 -41.7(5) . . . . ?
O1 C18 C21A F8A -42.8(16) . . . . ?
O1 C18 C21A F7A 77.6(9) . . . . ?
O1 C18 C21A F9A -168.3(9) . . . . ?
O1 C18 C20A F4A 78.3(7) . . . . ?
O1 C18 C20A F6A -163.5(6) . . . . ?
O1 C18 C20A F5A -43.2(7) . . . . ?
O1 C18 C21B F8B -39(4) . . . . ?
O1 C18 C21B F7B 77(3) . . . . ?
O1 C18 C21B F9B -149(3) . . . . ?
O1 C18 C20B F4B 87.7(14) . . . . ?
O1 C18 C20B F6B -152.5(12) . . . . ?
O1 C18 C20B F5B -35(2) . . . . ?
F16A C25A C22 O2 46.0(6) . . . . ?
F16A C25A C22 C23 161.0(5) . . . . ?
F16A C25A C22 C24 -76.3(6) . . . . ?
F32B C32B C30 C33B -163.5(6) . . . . ?
F32B C32B C30 C31B -48.3(7) . . . . ?
F32B C32B C30 O4B 76.0(6) . . . . ?
F15A C24 C22 O2 41.5(6) . . . . ?
F15A C24 C22 C23 -76.3(5) . . . . ?
F15A C24 C22 C25A 161.7(6) . . . . ?
F14A C24 C22 O2 164.4(3) . . . . ?
F14A C24 C22 C23 46.6(5) . . . . ?
F14A C24 C22 C25A -75.4(5) . . . . ?
F17A C25A C22 O2 -73.1(6) . . . . ?
F17A C25A C22 C23 41.9(6) . . . . ?
F17A C25A C22 C24 164.6(4) . . . . ?
F18A C25A C22 O2 166.0(5) . . . . ?
F18A C25A C22 C23 -79.0(7) . . . . ?
F18A C25A C22 C24 43.7(7) . . . . ?
F31B C32B C30 C33B -44.1(6) . . . . ?
F31B C32B C30 C31B 71.1(6) . . . . ?
F31B C32B C30 O4B -164.5(4) . . . . ?
F33B C32B C30 C33B 78.2(5) . . . . ?
F33B C32B C30 C31B -166.6(5) . . . . ?
F33B C32B C30 O4B -42.3(6) . . . . ?
C8A C12A C11A Fe1 -59.8(8) . . . . ?
C8A C12A C11A C10A -1.3(9) . . . . ?
C8A C12A C11A C16A 174.6(8) . . . . ?
C8A C9A C10A Fe1 60.1(6) . . . . ?
C8A C9A C10A C11A -0.4(8) . . . . ?
C8A C9A C10A C15A -176.4(7) . . . . ?
C12A C8A C9A Fe1 60.9(8) . . . . ?
C12A C8A C9A C10A -0.4(11) . . . . ?
C12A C8A C9A C14A -177.7(7) . . . . ?
C12A C11A C10A Fe1 -57.9(4) . . . . ?
C12A C11A C10A C9A 1.1(6) . . . . ?
C12A C11A C10A C15A 176.9(6) . . . . ?
C23 C22 C25B F16B 168.3(14) . . . . ?
C23 C22 C25B F17B 48.3(17) . . . . ?
C23 C22 C25B F18B -79(2) . . . . ?
C9A C8A C12A Fe1 -60.6(7) . . . . ?
C9A C8A C12A C11A 1.1(12) . . . . ?
C9A C8A C12A C17A 173.4(7) . . . . ?
C19 C18 C21A F8A 79.2(14) . . . . ?
C19 C18 C21A F7A -160.4(7) . . . . ?
C19 C18 C21A F9A -46.3(13) . . . . ?
C19 C18 C20A F4A -40.9(7) . . . . ?
C19 C18 C20A F6A 77.4(8) . . . . ?
C19 C18 C20A F5A -162.4(6) . . . . ?
C19 C18 C21B F8B 77(3) . . . . ?
C19 C18 C21B F7B -166(3) . . . . ?
C19 C18 C21B F9B -33(4) . . . . ?
C19 C18 C20B F4B -48.5(16) . . . . ?
C19 C18 C20B F6B 71.3(19) . . . . ?
C19 C18 C20B F5B -170.9(15) . . . . ?
C2A C3A C4A C5A 1.2(8) . . . . ?
C2A C7A C6A C5A 1.7(9) . . . . ?
C3A C2A C7A C6A -1.8(7) . . . . ?
C3A C2A C1A P1A -88.8(5) . . . . ?
C3A C4A C5A C6A -1.3(9) . . . . ?
C32B C30 O4B Al1 68.3(7) . . . . ?
C24 C22 C25B F16B -77.4(17) . . . . ?
C24 C22 C25B F17B 162.6(15) . . . . ?
C24 C22 C25B F18B 36(2) . . . . ?
C7A C2A C3A C4A 0.4(7) . . . . ?
C7A C2A C1A P1A 90.2(5) . . . . ?
C13A C8A C12A Fe1 123.5(13) . . . . ?
C13A C8A C12A C11A -174.8(10) . . . . ?
C13A C8A C12A C17A -2.5(19) . . . . ?
C13A C8A C9A Fe1 -123.3(13) . . . . ?
C13A C8A C9A C10A 175.4(11) . . . . ?
C13A C8A C9A C14A -1.9(17) . . . . ?
C1A C2A C3A C4A 179.3(4) . . . . ?
C1A C2A C7A C6A 179.3(5) . . . . ?
C21A C18 C19 F2 76.1(7) . . . . ?
C21A C18 C19 F3 -44.3(7) . . . . ?
C21A C18 C19 F1 -162.8(6) . . . . ?
C21A C18 C20A F4A -160.9(9) . . . . ?
C21A C18 C20A F6A -42.6(12) . . . . ?
C21A C18 C20A F5A 77.6(10) . . . . ?
C17A C12A C11A Fe1 127.5(8) . . . . ?
C17A C12A C11A C10A -174.1(6) . . . . ?
C17A C12A C11A C16A 1.9(10) . . . . ?
C20A C18 C19 F2 -47.2(5) . . . . ?
C20A C18 C19 F3 -167.6(4) . . . . ?
C20A C18 C19 F1 73.9(5) . . . . ?
C20A C18 C21A F8A -161.4(11) . . . . ?
C20A C18 C21A F7A -41.0(12) . . . . ?
C20A C18 C21A F9A 73.2(15) . . . . ?
C4A C5A C6A C7A -0.2(10) . . . . ?
C16A C11A C10A Fe1 126.0(5) . . . . ?
C16A C11A C10A C9A -175.0(5) . . . . ?
C16A C11A C10A C15A 0.8(8) . . . . ?
C14A C9A C10A Fe1 -122.6(5) . . . . ?
C14A C9A C10A C11A 176.8(5) . . . . ?
C14A C9A C10A C15A 0.8(7) . . . . ?
F31A C32A C30 C33A -158.3(19) . . . . ?
F31A C32A C30 C31A -36.4(18) . . . . ?
F31A C32A C30 O4A 64.8(18) . . . . ?
F36A C33A C30 C32A -166.7(15) . . . . ?
F36A C33A C30 C31A 74(2) . . . . ?
F36A C33A C30 O4A -33(2) . . . . ?
F35A C33A C30 C32A -48(2) . . . . ?
F35A C33A C30 C31A -167.3(13) . . . . ?
F35A C33A C30 O4A 85.6(15) . . . . ?
F33A C32A C30 C33A -40.7(19) . . . . ?
F33A C32A C30 C31A 81.2(14) . . . . ?
F33A C32A C30 O4A -177.6(12) . . . . ?
F32A C32A C30 C33A 80.3(16) . . . . ?
F32A C32A C30 C31A -157.8(11) . . . . ?
F32A C32A C30 O4A -56.6(13) . . . . ?
F34A C33A C30 C32A 67.2(19) . . . . ?
F34A C33A C30 C31A -52.5(17) . . . . ?
F34A C33A C30 O4A -159.5(12) . . . . ?
F30A C31A C30 C33A -156.6(13) . . . . ?
F30A C31A C30 C32A 70.5(12) . . . . ?
F30A C31A C30 O4A -37.3(11) . . . . ?
F28A C31A C30 C33A 79.6(15) . . . . ?
F28A C31A C30 C32A -53.3(13) . . . . ?
F28A C31A C30 O4A -161.1(11) . . . . ?
F29A C31A C30 C33A -35.3(14) . . . . ?
F29A C31A C30 C32A -168.3(10) . . . . ?
F29A C31A C30 O4A 83.9(10) . . . . ?
C33A C30 O4A Al1 38.5(16) . . . . ?
C32A C30 O4A Al1 -179.9(12) . . . . ?
C31A C30 O4A Al1 -74.8(12) . . . . ?
O3A Al1 O2 C22 93.4(5) . . . . ?
O3A Al1 O1 C18 51.8(5) . . . . ?
O3A Al1 O4A C30 67.2(12) . . . . ?
F20B C27B C26 C29B -78.0(16) . . . . ?
F20B C27B C26 C28B 164.2(14) . . . . ?
F20B C27B C26 O3B 18.8(18) . . . . ?
F23B C28B C26 C29B 157.4(12) . . . . ?
F23B C28B C26 O3B 60.3(13) . . . . ?
F23B C28B C26 C27B -82.0(13) . . . . ?
F26B C29B C26 C28B -73.8(11) . . . . ?
F26B C29B C26 O3B 49.8(12) . . . . ?
F26B C29B C26 C27B 165.8(12) . . . . ?
F25B C29B C26 C28B 48.6(12) . . . . ?
F25B C29B C26 O3B 172.2(12) . . . . ?
F25B C29B C26 C27B -71.7(13) . . . . ?
F22B C28B C26 C29B -74.0(11) . . . . ?
F22B C28B C26 O3B -171.2(10) . . . . ?
F22B C28B C26 C27B 46.6(12) . . . . ?
F19B C27B C26 C29B 43.8(14) . . . . ?
F19B C27B C26 C28B -74.0(13) . . . . ?
F19B C27B C26 O3B 140.6(11) . . . . ?
F24B C28B C26 C29B 43.8(8) . . . . ?
F24B C28B C26 O3B -53.3(10) . . . . ?
F24B C28B C26 C27B 164.4(8) . . . . ?
F21B C27B C26 C29B 163.4(9) . . . . ?
F21B C27B C26 C28B 45.5(12) . . . . ?
F21B C27B C26 O3B -99.9(12) . . . . ?
F27B C29B C26 C28B 164.4(7) . . . . ?
F27B C29B C26 O3B -72.0(8) . . . . ?
F27B C29B C26 C27B 44.0(9) . . . . ?
O3B Al1 O2 C22 111.7(6) . . . . ?
O3B Al1 O1 C18 34.8(6) . . . . ?
O3B Al1 O4B C30 161.5(7) . . . . ?
F20A C27A C26 O3A 78.4(17) . . . . ?
F20A C27A C26 C29A -92.6(18) . . . . ?
F20A C27A C26 C28A 160.4(15) . . . . ?
F23A C28A C26 O3A 28.9(9) . . . . ?
F23A C28A C26 C27A -80.3(14) . . . . ?
F23A C28A C26 C29A 162.6(11) . . . . ?
F26A C29A C26 O3A 6.3(19) . . . . ?
F26A C29A C26 C27A 174.5(18) . . . . ?
F26A C29A C26 C28A -81.4(14) . . . . ?
F25A C29A C26 O3A 133.5(11) . . . . ?
F25A C29A C26 C27A -58(2) . . . . ?
F25A C29A C26 C28A 45.7(15) . . . . ?
F22A C28A C26 O3A 152.4(10) . . . . ?
F22A C28A C26 C27A 43.2(15) . . . . ?
F22A C28A C26 C29A -73.9(12) . . . . ?
F19A C27A C26 O3A -165(2) . . . . ?
F19A C27A C26 C29A 24(3) . . . . ?
F19A C27A C26 C28A -83(2) . . . . ?
F24A C28A C26 O3A -87.7(9) . . . . ?
F24A C28A C26 C27A 163.1(13) . . . . ?
F24A C28A C26 C29A 46.1(11) . . . . ?
F21A C27A C26 O3A -32(3) . . . . ?
F21A C27A C26 C29A 157.2(19) . . . . ?
F21A C27A C26 C28A 50(2) . . . . ?
F27A C29A C26 O3A -109.8(12) . . . . ?
F27A C29A C26 C27A 58.3(18) . . . . ?
F27A C29A C26 C28A 162.4(10) . . . . ?
F24C C28C C26 C27C -162.3(10) . . . . ?
F24C C28C C26 C29C 85.4(11) . . . . ?
F23C C28C C26 C27C -46.0(10) . . . . ?
F23C C28C C26 C29C -158.4(9) . . . . ?
F22C C28C C26 C27C 74.1(10) . . . . ?
F22C C28C C26 C29C -38.2(11) . . . . ?
F21C C27C C26 C28C 78.1(8) . . . . ?
F21C C27C C26 C29C -163.0(7) . . . . ?
F20C C27C C26 C28C -161.8(7) . . . . ?
F20C C27C C26 C29C -42.8(7) . . . . ?
F19C C27C C26 C28C -39.2(10) . . . . ?
F19C C27C C26 C29C 79.8(9) . . . . ?
F27C C29C C26 C28C -165.8(12) . . . . ?
F27C C29C C26 C27C 77.6(12) . . . . ?
F25C C29C C26 C28C 69.9(15) . . . . ?
F25C C29C C26 C27C -46.7(14) . . . . ?
F26C C29C C26 C28C -47.6(9) . . . . ?
F26C C29C C26 C27C -164.3(7) . . . . ?
C8B C12B C11B Fe1 -59.0(19) . . . . ?
C8B C12B C11B C10B 5(2) . . . . ?
C8B C12B C11B C16B 172(2) . . . . ?
C8B C9B C10B Fe1 59.9(16) . . . . ?
C8B C9B C10B C11B 0.8(19) . . . . ?
C8B C9B C10B C15B -171.9(18) . . . . ?
C12B C8B C9B Fe1 60(2) . . . . ?
C12B C8B C9B C10B 2(3) . . . . ?
C12B C8B C9B C14B -168.6(17) . . . . ?
C12B C11B C10B Fe1 -65.2(10) . . . . ?
C12B C11B C10B C9B -3.3(15) . . . . ?
C12B C11B C10B C15B 168.9(14) . . . . ?
C9B C8B C12B Fe1 -61(2) . . . . ?
C9B C8B C12B C11B -4(3) . . . . ?
C9B C8B C12B C17B -180(2) . . . . ?
C13B C8B C12B Fe1 123(3) . . . . ?
C13B C8B C12B C11B -180(2) . . . . ?
C13B C8B C12B C17B 4(4) . . . . ?
C13B C8B C9B Fe1 -124(3) . . . . ?
C13B C8B C9B C10B 178(3) . . . . ?
C13B C8B C9B C14B 7(4) . . . . ?
C17B C12B C11B Fe1 116(2) . . . . ?
C17B C12B C11B C10B 180.0(19) . . . . ?
C17B C12B C11B C16B -12(3) . . . . ?
C16B C11B C10B Fe1 125.9(14) . . . . ?
C16B C11B C10B C9B -172.2(13) . . . . ?
C16B C11B C10B C15B 0(2) . . . . ?
C14B C9B C10B Fe1 -129.1(13) . . . . ?
C14B C9B C10B C11B 171.7(11) . . . . ?
C14B C9B C10B C15B -1.0(19) . . . . ?
P1B C1B C2B C7B 80(3) . . . . ?
P1B C1B C2B C3B -90(3) . . . . ?
P2B P1B C1B C2B -71(3) . . . . ?
P5B P1B C1B C2B 128(3) . . . . ?
F15B C24 C22 O2 31.8(10) . . . . ?
F15B C24 C22 C23 -86.0(9) . . . . ?
F15B C24 C22 C25B 162.3(13) . . . . ?
F14B C24 C22 O2 128.9(10) . . . . ?
F14B C24 C22 C23 11.2(10) . . . . ?
F14B C24 C22 C25B -100.5(13) . . . . ?
C21B C18 C19 F2 87.9(17) . . . . ?
C21B C18 C19 F3 -32.5(17) . . . . ?
C21B C18 C19 F1 -151.0(17) . . . . ?
C21B C18 C20B F4B -161(2) . . . . ?
C21B C18 C20B F6B -41(3) . . . . ?
C21B C18 C20B F5B 76(3) . . . . ?
C20B C18 C19 F2 -22.4(11) . . . . ?
C20B C18 C19 F3 -142.8(11) . . . . ?
C20B C18 C19 F1 98.7(11) . . . . ?
C20B C18 C21B F8B -164(3) . . . . ?
C20B C18 C21B F7B -48(3) . . . . ?
C20B C18 C21B F9B 86(3) . . . . ?
F36B C33B C30 C32B -166.9(6) . . . . ?
F36B C33B C30 C31B 76.2(6) . . . . ?
F36B C33B C30 O4B -45.4(7) . . . . ?
F35B C33B C30 C32B -46.6(6) . . . . ?
F35B C33B C30 C31B -163.5(5) . . . . ?
F35B C33B C30 O4B 74.9(6) . . . . ?
F34B C33B C30 C32B 77.6(7) . . . . ?
F34B C33B C30 C31B -39.3(7) . . . . ?
F34B C33B C30 O4B -160.9(5) . . . . ?
F29B C31B C30 C32B 77.5(5) . . . . ?
F29B C31B C30 C33B -168.9(5) . . . . ?
F29B C31B C30 O4B -47.5(5) . . . . ?
F30B C31B C30 C32B -40.3(7) . . . . ?
F30B C31B C30 C33B 73.3(6) . . . . ?
F30B C31B C30 O4B -165.3(5) . . . . ?
F28B C31B C30 C32B -163.1(5) . . . . ?
F28B C31B C30 C33B -49.4(6) . . . . ?
F28B C31B C30 O4B 71.9(6) . . . . ?
C33B C30 O4B Al1 -48.7(7) . . . . ?
C31B C30 O4B Al1 -168.1(5) . . . . ?
C1B C2B C7B C6B -170(3) . . . . ?
C1B C2B C3B C4B 170(3) . . . . ?
C2B C7B C6B C5B 0.0 . . . . ?
C7B C2B C3B C4B 0.0 . . . . ?
C7B C6B C5B C4B 0.0 . . . . ?
C6B C5B C4B C3B 0.0 . . . . ?
C5B C4B C3B C2B 0.0 . . . . ?
C3B C2B C7B C6B 0.0 . . . . ?
O4B Al1 O2 C22 -150.2(5) . . . . ?
O4B Al1 O1 C18 -67.5(5) . . . . ?
O4B Al1 O3B C26 -138.8(19) . . . . ?
O4A Al1 O2 C22 -126.5(6) . . . . ?
O4A Al1 O1 C18 -80.2(6) . . . . ?
O4A Al1 O3A C26 -45.8(8) . . . . ?

loop_
_exptl_oxdiff_crystal_face_indexfrac_h
_exptl_oxdiff_crystal_face_indexfrac_k
_exptl_oxdiff_crystal_face_indexfrac_l
_exptl_oxdiff_crystal_face_x
_exptl_oxdiff_crystal_face_y
_exptl_oxdiff_crystal_face_z
-7.7926 -6.1022 9.4288 -0.6594 0.1561 0.7354
-5.9500 10.4974 4.8732 -0.7884 0.1898 -0.5851
-1.4659 12.8088 -0.3683 -0.3864 0.0944 -0.9175
9.2143 -2.6516 -9.6348 0.9652 -0.2305 -0.1231
5.6486 1.8944 8.8787 0.2325 0.9725 -0.0150
-2.9182 -12.2711 3.2917 -0.0254 -0.1150 0.9930
-5.7846 -2.7168 -8.5505 -0.2316 -0.9693 0.0831
-5.2775 -0.1404 -9.4323 -0.2309 -0.9645 -0.1282
5.3142 10.4921 2.2763 0.1457 0.6161 -0.7741
0.5084 4.3462 12.0222 -0.2844 0.9565 -0.0643
2.0717 12.0197 3.4244 -0.1641 0.5460 -0.8216
-0.6059 -4.8619 -11.7848 0.2834 -0.9529 0.1078
-1.1599 11.7514 5.7184 -0.4558 0.5304 -0.7148
-4.5590 -0.9154 13.3682 -0.5936 0.6951 0.4055
4.1638 -3.3050 -13.0102 0.6475 -0.7570 -0.0877
-2.4636 12.5185 2.5201 -0.5137 0.2425 -0.8230
6.3682 -10.0443 -5.3631 0.8208 -0.1951 0.5369
8.3412 -6.5780 -8.0671 0.9521 -0.2272 0.2049
-9.5891 -6.0538 3.4085 -0.6864 -0.3719 0.6249
-4.2257 11.0023 -3.1112 -0.5114 -0.2803 -0.8124
-8.2317 7.3034 -1.2924 -0.7803 -0.4257 -0.4582
7.4161 -8.3642 1.7666 0.7302 0.3987 0.5548
10.5084 -1.5994 -0.9567 0.8780 0.4777 -0.0296
9.5815 -4.8324 0.2664 0.8521 0.4643 0.2415
-2.3077 11.8359 -3.6656 -0.3683 -0.2027 -0.9073
-9.2537 -5.5653 -0.5176 -0.5956 -0.6272 0.5018
-4.3555 9.5994 -5.4159 -0.4470 -0.4743 -0.7584
-7.9719 4.8001 -4.5073 -0.6440 -0.6810 -0.3487
4.3257 -9.6251 5.4175 0.4452 0.4724 0.7607
-1.2660 -5.3915 12.1416 -0.2144 0.7162 0.6641
0.6260 4.9388 11.7446 -0.2828 0.9523 -0.1145
-2.5428 -0.4444 13.5111 -0.4483 0.8223 0.3505
-0.8819 10.8303 7.3713 -0.4456 0.6494 -0.6162
-3.9631 10.0203 8.1642 -0.6850 0.5260 -0.5040
